data_1567211
loop_
_publ_author_name
'Keener, Megan'
'Fadaei-Tirani, Farzaneh'
'Scopelliti, Rosario'
'Zivkovic, Ivica'
'Mazzanti, Marinella'

_publ_section_title
;
 Nitrogen activation and cleavage by a multimetallic uranium complex.
;
_journal_issue 27
_journal_name_full 'Chemical science'
_journal_page_first 8025
_journal_page_last 8035
_journal_paper_doi 10.1039/d2sc02997a
_journal_volume 13
_journal_year 2022
_chemical_formula_moiety '0.5(C72 H180 K2 N4 O16 Si12 U2)'
_chemical_formula_sum 'C36 H90 K N2 O8 Si6 U'
_chemical_formula_weight 1124.76
_space_group_crystal_system triclinic
_space_group_IT_number 2
_space_group_name_Hall '-P 1'
_space_group_name_H-M_alt 'P -1'
_atom_sites_solution_hydrogens geom
_atom_sites_solution_primary dual
_atom_sites_solution_secondary difmap
_audit_creation_date 2022-01-11
_audit_creation_method
;
Olex2 1.5
(compiled 2021.12.09 svn.r5202d8cf for OlexSys, GUI svn.r6439)
;
_audit_update_record
;
2022-05-25 deposited with the CCDC.	2022-06-22 downloaded from the CCDC.
;
_cell_angle_alpha 66.602(3)
_cell_angle_beta 83.686(3)
_cell_angle_gamma 85.153(3)
_cell_formula_units_Z 4
_cell_length_a 13.5839(4)
_cell_length_b 20.4057(6)
_cell_length_c 22.3874(7)
_cell_measurement_reflns_used 26738
_cell_measurement_temperature 140.01(10)
_cell_measurement_theta_max 76.5270
_cell_measurement_theta_min 3.2190
_cell_volume 5655.0(3)
_computing_cell_refinement 'CrysAlisPro 1.171.41.113a (Rigaku OD, 2021)'
_computing_data_collection 'CrysAlisPro 1.171.41.113a (Rigaku OD, 2021)'
_computing_data_reduction 'CrysAlisPro 1.171.41.113a (Rigaku OD, 2021)'
_computing_molecular_graphics 'Olex2 1.5 (Dolomanov et al., 2009)'
_computing_publication_material 'Olex2 1.5 (Dolomanov et al., 2009)'
_computing_structure_refinement 'SHELXL 2018/3 (Sheldrick, 2015)'
_computing_structure_solution 'SHELXT  (Sheldrick, 2015)'
_diffrn_ambient_environment N~2~
_diffrn_ambient_temperature 140.01(10)
_diffrn_detector 'CCD plate'
_diffrn_detector_area_resol_mean 10.2665
_diffrn_detector_type Atlas
_diffrn_measured_fraction_theta_full 0.999
_diffrn_measured_fraction_theta_max 0.979
_diffrn_measurement_details
;
List of Runs (angles in degrees, time in seconds):

  # Type    Start    End  Width  t~exp~   \w     \q     \k     \f   Frames
#--------------------------------------------------------------------------
  1  \w   -115.00 -90.00   1.00    2.50    --  -43.01-137.00 126.00   25
  2  \w    -90.00 -14.00   1.00    2.50    --  -43.01 132.00  12.00   76
  3  \w    -78.00 -53.00   1.00    2.50    --  -43.01 137.00-171.00   25
  4  \w     66.00  91.00   1.00    2.50    --   43.01-132.00 -57.00   25
  5  \w     46.00  71.00   1.00    2.50    --   43.01-137.00 126.00   25
  6  \w     56.00  81.00   1.00   10.00    --  112.00-137.00 126.00   25
  7  \w    136.00 178.00   1.00   10.00    --  112.00 132.00  12.00   42
  8  \w    133.00 158.00   1.00   10.00    --  112.00 137.00-171.00   25
  9  \w     51.00  77.00   1.00   10.00    --  112.00-132.00 -57.00   26
 10  \w    -66.00  27.00   1.00    2.50    --  -43.01  37.00 -60.00   93
 11  \w    -74.00  -6.00   1.00    2.50    --  -43.01 125.00 -60.00   68
 12  \w   -111.00 -20.00   1.00    2.50    --  -43.01 -37.00 120.00   91
 13  \w     20.00 111.00   1.00    2.50    --   43.01  37.00-120.00   91
 14  \w    145.00 177.00   1.00   10.00    --  112.00  45.00  60.00   32
 15  \w     83.00 140.00   1.00   10.00    --  112.00 178.00 120.00   57
 16  \w     39.00  92.00   1.00   10.00    --  112.00 -45.00-120.00   53
 17  \w     37.00  68.00   1.00   10.00    --  112.00-111.00   0.00   31
 18  \w     85.00 177.00   1.00   10.00    --  112.00  30.00-120.00   92
 19  \w     84.00 109.00   1.00   10.00    --  112.00-111.00   0.00   25
 20  \w     83.00 109.00   1.00   10.00    --  112.00 -77.00 120.00   26
 21  \w    136.00 162.00   1.00   10.00    --  112.00 111.00 -30.00   26
 22  \w     37.00 109.00   1.00   10.00    --  112.00-111.00 150.00   72
 23  \w    113.00 178.00   1.00   10.00    --  112.00  77.00 -90.00   65
 24  \w    138.00 174.00   1.00   10.00    --  112.00  77.00 150.00   36
 25  \w     40.00 109.00   1.00   10.00    --  112.00-111.00-150.00   69
 26  \w     98.00 144.00   1.00   10.00    --  112.00 -77.00-120.00   46
 27  \w    116.00 142.00   1.00   10.00    --  112.00  61.00  90.00   26
 28  \w    149.00 174.00   1.00   10.00    --  112.00  61.00  90.00   25
 29  \w     36.00  62.00   1.00   10.00    --  112.00 -77.00-120.00   26
 30  \w     68.00 109.00   1.00   10.00    --  112.00-111.00  60.00   41
 31  \w     86.00 124.00   1.00   10.00    --  112.00  45.00  60.00   38
 32  \w    110.00 137.00   1.00   10.00    --  112.00 -45.00-120.00   27
 33  \w     94.00 119.00   1.00   10.00    --  112.00 -61.00  60.00   25
 34  \w    112.00 138.00   1.00   10.00    --  112.00 -77.00 120.00   26
 35  \w     84.00 117.00   1.00   10.00    --  112.00  30.00-150.00   33
 36  \w    130.00 156.00   1.00   10.00    --  112.00  30.00-150.00   26
 37  \w     71.00 106.00   1.00   10.00    --  112.00-111.00 -60.00   35
 38  \w     39.00 109.00   1.00   10.00    --  112.00-111.00  90.00   70
 39  \w     42.00 109.00   1.00   10.00    --  112.00-111.00 120.00   67
 40  \w    118.00 177.00   1.00   10.00    --  112.00  30.00 150.00   59
;
_diffrn_measurement_device 'four-circle diffractometer'
_diffrn_measurement_device_type 'SuperNova, Dual, Cu at home/near, Atlas'
_diffrn_measurement_method '\w scans'
_diffrn_orient_matrix_type 'CrysAlisPro convention (1999,Acta A55,543-557)'
_diffrn_orient_matrix_UB_11 0.0553884000
_diffrn_orient_matrix_UB_12 0.0289904000
_diffrn_orient_matrix_UB_13 0.0402059000
_diffrn_orient_matrix_UB_21 -0.0951654000
_diffrn_orient_matrix_UB_22 -0.0032644000
_diffrn_orient_matrix_UB_23 0.0452140000
_diffrn_orient_matrix_UB_31 0.0303539000
_diffrn_orient_matrix_UB_32 -0.0770025000
_diffrn_orient_matrix_UB_33 0.0447286000
_diffrn_radiation_monochromator mirror
_diffrn_radiation_probe x-ray
_diffrn_radiation_type 'Cu K\a'
_diffrn_radiation_wavelength 1.54184
_diffrn_reflns_av_R_equivalents 0.0358
_diffrn_reflns_av_unetI/netI 0.0399
_diffrn_reflns_Laue_measured_fraction_full 0.999
_diffrn_reflns_Laue_measured_fraction_max 0.979
_diffrn_reflns_limit_h_max 17
_diffrn_reflns_limit_h_min -16
_diffrn_reflns_limit_k_max 24
_diffrn_reflns_limit_k_min -25
_diffrn_reflns_limit_l_max 28
_diffrn_reflns_limit_l_min -28
_diffrn_reflns_number 63386
_diffrn_reflns_point_group_measured_fraction_full 0.999
_diffrn_reflns_point_group_measured_fraction_max 0.979
_diffrn_reflns_theta_full 67.684
_diffrn_reflns_theta_max 76.895
_diffrn_reflns_theta_min 3.277
_diffrn_source 'micro-focus sealed X-ray tube'
_diffrn_source_type 'SuperNova (Cu) X-ray Source'
_exptl_absorpt_coefficient_mu 10.277
_exptl_absorpt_correction_T_max 0.470
_exptl_absorpt_correction_T_min 0.270
_exptl_absorpt_correction_type analytical
_exptl_absorpt_process_details
;
CrysAlisPro 1.171.41.113a (Rigaku Oxford Diffraction, 2021)
Analytical numeric absorption correction using a multifaceted crystal
model based on expressions derived by R.C. Clark & J.S. Reid.
(Clark, R. C. & Reid, J. S. (1995). Acta Cryst. A51, 887-897)
Empirical absorption correction using spherical harmonics,
implemented in SCALE3 ABSPACK scaling algorithm.
;
_exptl_crystal_colour 'clear dark brown'
_exptl_crystal_density_diffrn 1.321
_exptl_crystal_description plate
_exptl_crystal_F_000 2316
_exptl_crystal_size_max 0.194
_exptl_crystal_size_mid 0.125
_exptl_crystal_size_min 0.116
_refine_diff_density_max 1.475
_refine_diff_density_min -1.295
_refine_diff_density_rms 0.091
_refine_ls_extinction_method none
_refine_ls_goodness_of_fit_ref 1.016
_refine_ls_hydrogen_treatment constr
_refine_ls_matrix_type full
_refine_ls_number_parameters 1053
_refine_ls_number_reflns 23386
_refine_ls_number_restraints 1029
_refine_ls_restrained_S_all 1.012
_refine_ls_R_factor_all 0.0380
_refine_ls_R_factor_gt 0.0289
_refine_ls_shift/su_max 0.001
_refine_ls_shift/su_mean 0.000
_refine_ls_structure_factor_coef Fsqd
_refine_ls_weighting_details 'w=1/[\s^2^(Fo^2^)+(0.0275P)^2^+4.5321P] where P=(Fo^2^+2Fc^2^)/3'
_refine_ls_weighting_scheme calc
_refine_ls_wR_factor_gt 0.0660
_refine_ls_wR_factor_ref 0.0709
_reflns_Friedel_coverage 0.000
_reflns_number_gt 19717
_reflns_number_total 23386
_reflns_threshold_expression 'I > 2\s(I)'
_cod_data_source_file d2sc02997a2.cif
_cod_data_source_block mk417
_cod_depositor_comments 'Adding full bibliography for 1567201--1567212.cif.'
_cod_database_code 1567211
_shelx_shelxl_version_number 2018/3
_chemical_oxdiff_formula 'C39 H90 N2 O8 Si6 K1 U1'
_shelx_space_group_comment
;
The symmetry employed for this shelxl refinement is uniquely defined
by the following loop, which should always be used as a source of
symmetry information in preference to the above space-group names.
They are only intended as comments.
;
_shelx_estimated_absorpt_t_max 0.382
_shelx_estimated_absorpt_t_min 0.240
_olex2_refinement_description
;
1. Fixed Uiso
 At 1.5 times of:
  All C(H,H,H) groups
2. Uiso/Uaniso restraints and constraints
K1 \\sim K2 \\sim K3 \\sim K4: within 2A with sigma of 0.02 and sigma for
terminal atoms of 0.04 within 2A
Uanis(C11) \\sim Ueq: with sigma of 0.01 and sigma for terminal atoms of 0.02
3. Rigid body (RIGU) restrains
 All non-hydrogen atoms
 with sigma for 1-2 distances of 0.001 and sigma for 1-3 distances of 0.001
4. Others
 Sof(K2)=1-FVAR(1)
 Sof(K1)=FVAR(1)
 Sof(K4)=1-FVAR(2)
 Sof(K3)=FVAR(2)
5.a Idealised Me refined as rotating group:
 C2(H2A,H2B,H2C), C3(H3A,H3B,H3C), C4(H4A,H4B,H4C), C6(H6A,H6B,H6C), C7(H7A,
 H7B,H7C), C8(H8A,H8B,H8C), C10(H10A,H10B,H10C), C11(H11A,H11B,H11C), C12(H12A,
 H12B,H12C), C22(H22A,H22B,H22C), C23(H23A,H23B,H23C), C24(H24A,H24B,H24C),
 C26(H26A,H26B,H26C), C27(H27A,H27B,H27C), C28(H28A,H28B,H28C), C30(H30A,H30B,
 H30C), C31(H31A,H31B,H31C), C32(H32A,H32B,H32C), C81(H81A,H81B,H81C), C82(H82A,
 H82B,H82C), C83(H83A,H83B,H83C), C84(H84A,H84B,H84C), C85(H85A,H85B,H85C),
 C86(H86A,H86B,H86C), C87(H87A,H87B,H87C), C88(H88A,H88B,H88C), C89(H89A,H89B,
 H89C), C90(H90A,H90B,H90C), C91(H91A,H91B,H91C), C92(H92A,H92B,H92C), C42(H42A,
 H42B,H42C), C43(H43A,H43B,H43C), C44(H44A,H44B,H44C), C46(H46A,H46B,H46C),
 C47(H47A,H47B,H47C), C48(H48A,H48B,H48C), C50(H50A,H50B,H50C), C51(H51A,H51B,
 H51C), C52(H52A,H52B,H52C), C62(H62A,H62B,H62C), C63(H63A,H63B,H63C), C64(H64A,
 H64B,H64C), C66(H66A,H66B,H66C), C67(H67A,H67B,H67C), C68(H68A,H68B,H68C),
 C70(H70A,H70B,H70C), C71(H71A,H71B,H71C), C72(H72A,H72B,H72C), C93(H93A,H93B,
 H93C), C94(H94A,H94B,H94C), C95(H95A,H95B,H95C), C96(H96A,H96B,H96C), C97(H97A,
 H97B,H97C), C98(H98A,H98B,H98C), C99(H99A,H99B,H99C), C100(H10D,H10E,H10F),
 C101(H10G,H10H,H10I), C102(H10J,H10K,H10L), C103(H10M,H10N,H10O), C104(H10P,
 H10Q,H10R)
;
_olex2_date_sample_data_collection 2021-08-17
_olex2_submission_special_instructions 'No special instructions were received'
_oxdiff_exptl_absorpt_empirical_details
;
Empirical correction (ABSPACK) includes:
- Absorption correction using spherical harmonics
- Frame scaling
- Detector area scaling
- B-factor correction
;
_oxdiff_exptl_absorpt_empirical_full_max 2.465
_oxdiff_exptl_absorpt_empirical_full_min 0.561

loop_
_space_group_symop_operation_xyz
'x, y, z'
'-x, -y, -z'

loop_
_atom_site_label
_atom_site_type_symbol
_atom_site_fract_x
_atom_site_fract_y
_atom_site_fract_z
_atom_site_U_iso_or_equiv
_atom_site_adp_type
_atom_site_occupancy
_atom_site_site_symmetry_order
_atom_site_calc_flag
_atom_site_refinement_flags_posn
_atom_site_refinement_flags_adp
_atom_site_refinement_flags_occupancy
_atom_site_disorder_assembly
_atom_site_disorder_group
U1 U 0.19326(2) 0.25288(2) 0.04826(2) 0.02174(3) Uani 1 1 d . . . . .
K1 K 0.0156(5) 0.2931(10) 0.1714(10) 0.053(3) Uani 0.35(3) 1 d . U P A 1
K2 K 0.0211(5) 0.2658(8) 0.1936(5) 0.0640(15) Uani 0.65(3) 1 d . U P A 2
Si1 Si -0.07144(7) 0.19370(5) 0.09876(5) 0.02451(17) Uani 1 1 d . . . . .
Si2 Si 0.25774(7) 0.31793(5) 0.17670(4) 0.02533(18) Uani 1 1 d . . . . .
Si3 Si 0.18449(8) 0.43364(5) -0.06114(6) 0.0363(2) Uani 1 1 d . . . . .
Si4 Si 0.18690(9) 0.32652(7) -0.12306(5) 0.0409(2) Uani 1 1 d . . . . .
Si5 Si 0.42319(8) 0.17135(6) 0.02957(6) 0.0366(2) Uani 1 1 d . . . . .
Si6 Si 0.26526(8) 0.06719(5) 0.10269(5) 0.0323(2) Uani 1 1 d . . . . .
O1 O 0.03296(19) 0.23049(13) 0.08018(14) 0.0321(5) Uani 1 1 d . . . . .
O2 O -0.0692(2) 0.11500(13) 0.09687(14) 0.0339(5) Uani 1 1 d . . . . .
O3 O -0.15798(19) 0.23910(13) 0.05279(15) 0.0345(5) Uani 1 1 d . . . . .
O4 O -0.0993(2) 0.18438(18) 0.17503(15) 0.0428(6) Uani 1 1 d . . . . .
O21 O 0.21631(19) 0.28411(13) 0.13086(12) 0.0296(5) Uani 1 1 d . . . . .
O22 O 0.3153(2) 0.39079(13) 0.13643(13) 0.0324(5) Uani 1 1 d . . . . .
O23 O 0.3314(2) 0.26465(14) 0.22916(14) 0.0365(6) Uani 1 1 d . . . . .
O24 O 0.1553(2) 0.33877(14) 0.21392(13) 0.0327(5) Uani 1 1 d . . . . .
N1 N 0.1854(2) 0.34772(16) -0.05604(15) 0.0310(6) Uani 1 1 d . . . . .
N2 N 0.3050(2) 0.15231(17) 0.06333(16) 0.0301(6) Uani 1 1 d . . . . .
C1 C -0.1038(3) 0.0863(2) 0.0544(2) 0.0371(8) Uani 1 1 d . . . . .
C2 C -0.2164(3) 0.0914(3) 0.0581(3) 0.0511(11) Uani 1 1 d . . . . .
H2A H -0.242952 0.067465 0.103659 0.077 Uiso 1 1 calc R U . . .
H2B H -0.239509 0.068251 0.031695 0.077 Uiso 1 1 calc R U . . .
H2C H -0.239432 0.141788 0.041479 0.077 Uiso 1 1 calc R U . . .
C3 C -0.0611(4) 0.1257(3) -0.0155(2) 0.0549(11) Uani 1 1 d . . . . .
H3A H -0.082054 0.176444 -0.030358 0.082 Uiso 1 1 calc R U . . .
H3B H -0.085137 0.105279 -0.043796 0.082 Uiso 1 1 calc R U . . .
H3C H 0.011461 0.120846 -0.017424 0.082 Uiso 1 1 calc R U . . .
C4 C -0.0685(4) 0.0077(2) 0.0805(3) 0.0554(12) Uani 1 1 d . . . . .
H4A H 0.004074 0.004183 0.079199 0.083 Uiso 1 1 calc R U . . .
H4B H -0.090292 -0.015076 0.053359 0.083 Uiso 1 1 calc R U . . .
H4C H -0.096502 -0.016392 0.125624 0.083 Uiso 1 1 calc R U . . .
C5 C -0.1890(3) 0.3131(2) 0.0245(3) 0.0539(11) Uani 1 1 d . . . . .
C6 C -0.1244(4) 0.3483(3) -0.0382(3) 0.0769(17) Uani 1 1 d . . . . .
H6A H -0.148878 0.397780 -0.060852 0.115 Uiso 1 1 calc R U . . .
H6B H -0.126532 0.322018 -0.066353 0.115 Uiso 1 1 calc R U . . .
H6C H -0.055933 0.347942 -0.028062 0.115 Uiso 1 1 calc R U . . .
C7 C -0.1810(5) 0.3490(3) 0.0711(4) 0.0822(17) Uani 1 1 d . . . . .
H7A H -0.111179 0.349241 0.078292 0.123 Uiso 1 1 calc R U . . .
H7B H -0.218332 0.322766 0.112782 0.123 Uiso 1 1 calc R U . . .
H7C H -0.208268 0.398273 0.052389 0.123 Uiso 1 1 calc R U . . .
C8 C -0.2964(4) 0.3131(3) 0.0097(4) 0.0744(18) Uani 1 1 d . . . . .
H8A H -0.322164 0.362536 -0.011467 0.112 Uiso 1 1 calc R U . . .
H8B H -0.336925 0.288865 0.050587 0.112 Uiso 1 1 calc R U . . .
H8C H -0.298926 0.288057 -0.019374 0.112 Uiso 1 1 calc R U . . .
C9 C -0.1680(4) 0.1395(3) 0.2265(2) 0.0579(11) Uani 1 1 d . . . . .
C10 C -0.2727(4) 0.1545(3) 0.2045(3) 0.0651(13) Uani 1 1 d . . . . .
H10A H -0.318993 0.125342 0.240084 0.098 Uiso 1 1 calc R U . . .
H10B H -0.274956 0.142520 0.166399 0.098 Uiso 1 1 calc R U . . .
H10C H -0.291483 0.205206 0.192847 0.098 Uiso 1 1 calc R U . . .
C11 C -0.1595(6) 0.1576(5) 0.2842(3) 0.104(2) Uani 1 1 d . U . . .
H11A H -0.182107 0.207451 0.273988 0.155 Uiso 1 1 calc R U . . .
H11B H -0.090223 0.150940 0.294553 0.155 Uiso 1 1 calc R U . . .
H11C H -0.200694 0.126175 0.321775 0.155 Uiso 1 1 calc R U . . .
C12 C -0.1370(5) 0.0595(3) 0.2443(3) 0.0717(14) Uani 1 1 d . . . . .
H12A H -0.179346 0.029957 0.282204 0.108 Uiso 1 1 calc R U . . .
H12B H -0.067689 0.051153 0.254664 0.108 Uiso 1 1 calc R U . . .
H12C H -0.144478 0.046958 0.207100 0.108 Uiso 1 1 calc R U . . .
C21 C 0.4141(3) 0.4145(2) 0.1275(2) 0.0361(7) Uani 1 1 d . . . . .
C22 C 0.4078(4) 0.4933(2) 0.0805(2) 0.0484(10) Uani 1 1 d . . . . .
H22A H 0.473365 0.513361 0.072364 0.073 Uiso 1 1 calc R U . . .
H22B H 0.360753 0.519998 0.099847 0.073 Uiso 1 1 calc R U . . .
H22C H 0.385211 0.496985 0.039112 0.073 Uiso 1 1 calc R U . . .
C23 C 0.4845(4) 0.3714(3) 0.0980(3) 0.0545(11) Uani 1 1 d . . . . .
H23A H 0.464538 0.378629 0.055021 0.082 Uiso 1 1 calc R U . . .
H23B H 0.482150 0.320579 0.126676 0.082 Uiso 1 1 calc R U . . .
H23C H 0.552092 0.387137 0.093401 0.082 Uiso 1 1 calc R U . . .
C24 C 0.4470(4) 0.4087(3) 0.1921(2) 0.0563(12) Uani 1 1 d . . . . .
H24A H 0.514859 0.424751 0.185499 0.084 Uiso 1 1 calc R U . . .
H24B H 0.444906 0.358913 0.223422 0.084 Uiso 1 1 calc R U . . .
H24C H 0.402514 0.438829 0.209163 0.084 Uiso 1 1 calc R U . . .
C25 C 0.3282(4) 0.1906(2) 0.2709(2) 0.0477(9) Uani 1 1 d . . . . .
C26 C 0.3850(5) 0.1483(3) 0.2338(3) 0.0631(13) Uani 1 1 d . . . . .
H26A H 0.452874 0.164594 0.220899 0.095 Uiso 1 1 calc R U . . .
H26B H 0.351733 0.156009 0.194719 0.095 Uiso 1 1 calc R U . . .
H26C H 0.386818 0.097297 0.262035 0.095 Uiso 1 1 calc R U . . .
C27 C 0.3782(6) 0.1813(3) 0.3305(3) 0.086(2) Uani 1 1 d . . . . .
H27A H 0.379680 0.130719 0.360147 0.129 Uiso 1 1 calc R U . . .
H27B H 0.341380 0.209692 0.352791 0.129 Uiso 1 1 calc R U . . .
H27C H 0.446141 0.197346 0.317558 0.129 Uiso 1 1 calc R U . . .
C28 C 0.2221(5) 0.1665(2) 0.2894(3) 0.0632(13) Uani 1 1 d . . . . .
H28A H 0.190485 0.173796 0.249767 0.095 Uiso 1 1 calc R U . . .
H28B H 0.185026 0.194613 0.311885 0.095 Uiso 1 1 calc R U . . .
H28C H 0.222374 0.115764 0.318313 0.095 Uiso 1 1 calc R U . . .
C29 C 0.1357(3) 0.3838(2) 0.2506(2) 0.0388(8) Uani 1 1 d . . . . .
C30 C 0.1520(4) 0.4615(2) 0.2047(3) 0.0516(11) Uani 1 1 d . . . . .
H30A H 0.115709 0.473593 0.165950 0.077 Uiso 1 1 calc R U . . .
H30B H 0.222935 0.467854 0.191417 0.077 Uiso 1 1 calc R U . . .
H30C H 0.127883 0.492928 0.227304 0.077 Uiso 1 1 calc R U . . .
C31 C 0.0274(4) 0.3749(3) 0.2762(2) 0.0483(10) Uani 1 1 d . . . . .
H31A H 0.009067 0.404915 0.300993 0.072 Uiso 1 1 calc R U . . .
H31B H 0.017143 0.324710 0.304709 0.072 Uiso 1 1 calc R U . . .
H31C H -0.013835 0.389247 0.239410 0.072 Uiso 1 1 calc R U . . .
C32 C 0.2006(4) 0.3590(3) 0.3074(2) 0.0565(12) Uani 1 1 d . . . . .
H32A H 0.270595 0.362077 0.290634 0.085 Uiso 1 1 calc R U . . .
H32B H 0.187124 0.309392 0.336125 0.085 Uiso 1 1 calc R U . . .
H32C H 0.186071 0.389546 0.332030 0.085 Uiso 1 1 calc R U . . .
C81 C 0.3131(4) 0.4658(3) -0.0747(3) 0.0620(14) Uani 1 1 d . . . . .
H81A H 0.351321 0.434935 -0.038269 0.093 Uiso 1 1 calc R U . . .
H81B H 0.310335 0.514977 -0.077301 0.093 Uiso 1 1 calc R U . . .
H81C H 0.345086 0.464248 -0.115566 0.093 Uiso 1 1 calc R U . . .
C82 C 0.1251(4) 0.4395(2) 0.0166(2) 0.0511(11) Uani 1 1 d . . . . .
H82A H 0.060773 0.417328 0.027684 0.077 Uiso 1 1 calc R U . . .
H82B H 0.115564 0.489782 0.010657 0.077 Uiso 1 1 calc R U . . .
H82C H 0.168119 0.414417 0.052022 0.077 Uiso 1 1 calc R U . . .
C83 C 0.1144(4) 0.5017(3) -0.1277(3) 0.0589(13) Uani 1 1 d . . . . .
H83A H 0.144369 0.503494 -0.170127 0.088 Uiso 1 1 calc R U . . .
H83B H 0.116855 0.548691 -0.125818 0.088 Uiso 1 1 calc R U . . .
H83C H 0.045217 0.488493 -0.121892 0.088 Uiso 1 1 calc R U . . .
C84 C 0.2978(5) 0.3604(5) -0.1830(3) 0.097(2) Uani 1 1 d . . . . .
H84A H 0.296849 0.412650 -0.199342 0.145 Uiso 1 1 calc R U . . .
H84B H 0.295756 0.345855 -0.219633 0.145 Uiso 1 1 calc R U . . .
H84C H 0.358653 0.340263 -0.161266 0.145 Uiso 1 1 calc R U . . .
C85 C 0.1888(5) 0.2271(3) -0.0950(3) 0.0645(14) Uani 1 1 d . . . . .
H85A H 0.249122 0.206196 -0.072946 0.097 Uiso 1 1 calc R U . . .
H85B H 0.187855 0.214429 -0.132830 0.097 Uiso 1 1 calc R U . . .
H85C H 0.130505 0.208687 -0.064670 0.097 Uiso 1 1 calc R U . . .
C86 C 0.0771(5) 0.3616(3) -0.1720(3) 0.0719(17) Uani 1 1 d . . . . .
H86A H 0.016963 0.340907 -0.144921 0.108 Uiso 1 1 calc R U . . .
H86B H 0.085579 0.348478 -0.209981 0.108 Uiso 1 1 calc R U . . .
H86C H 0.071339 0.413749 -0.186864 0.108 Uiso 1 1 calc R U . . .
C87 C 0.4307(3) 0.2712(2) -0.0119(3) 0.0484(10) Uani 1 1 d . . . . .
H87A H 0.388523 0.289422 -0.048389 0.073 Uiso 1 1 calc R U . . .
H87B H 0.499492 0.283247 -0.028352 0.073 Uiso 1 1 calc R U . . .
H87C H 0.408065 0.292880 0.019479 0.073 Uiso 1 1 calc R U . . .
C88 C 0.4634(5) 0.1319(3) -0.0324(3) 0.0696(15) Uani 1 1 d . . . . .
H88A H 0.456028 0.080077 -0.012378 0.104 Uiso 1 1 calc R U . . .
H88B H 0.533039 0.141883 -0.047934 0.104 Uiso 1 1 calc R U . . .
H88C H 0.422238 0.153086 -0.069352 0.104 Uiso 1 1 calc R U . . .
C89 C 0.5198(4) 0.1436(4) 0.0893(3) 0.078(2) Uani 1 1 d . . . . .
H89A H 0.502175 0.164418 0.121857 0.117 Uiso 1 1 calc R U . . .
H89B H 0.584172 0.160538 0.066134 0.117 Uiso 1 1 calc R U . . .
H89C H 0.523862 0.091391 0.111087 0.117 Uiso 1 1 calc R U . . .
C90 C 0.2234(4) 0.0324(3) 0.0440(3) 0.0544(12) Uani 1 1 d . . . . .
H90A H 0.169961 0.064087 0.020246 0.082 Uiso 1 1 calc R U . . .
H90B H 0.199107 -0.015793 0.068213 0.082 Uiso 1 1 calc R U . . .
H90C H 0.279228 0.030606 0.012895 0.082 Uiso 1 1 calc R U . . .
C91 C 0.3606(3) -0.0022(2) 0.1485(3) 0.0514(11) Uani 1 1 d . . . . .
H91A H 0.417831 -0.003580 0.118173 0.077 Uiso 1 1 calc R U . . .
H91B H 0.331381 -0.049213 0.167961 0.077 Uiso 1 1 calc R U . . .
H91C H 0.381991 0.010023 0.182985 0.077 Uiso 1 1 calc R U . . .
C92 C 0.1604(3) 0.0642(2) 0.1654(2) 0.0427(9) Uani 1 1 d . . . . .
H92A H 0.182398 0.080885 0.197000 0.064 Uiso 1 1 calc R U . . .
H92B H 0.139173 0.015029 0.188129 0.064 Uiso 1 1 calc R U . . .
H92C H 0.104744 0.095180 0.143867 0.064 Uiso 1 1 calc R U . . .
U2 U 0.29151(2) -0.24704(2) 0.45143(2) 0.02398(3) Uani 1 1 d . . . . .
K3 K 0.418(2) -0.218(2) 0.2810(11) 0.057(5) Uani 0.16(2) 1 d . U P B 1
K4 K 0.3957(2) -0.1882(3) 0.27384(9) 0.0478(8) Uani 0.84(2) 1 d . U P B 2
Si7 Si 0.21321(7) -0.30748(5) 0.32298(5) 0.02676(18) Uani 1 1 d . . . . .
Si8 Si 0.54701(7) -0.17251(5) 0.37743(5) 0.02774(19) Uani 1 1 d . . . . .
Si9 Si 0.18256(9) -0.07153(5) 0.41441(6) 0.0372(2) Uani 1 1 d . . . . .
Si10 Si 0.05850(8) -0.19362(6) 0.50558(6) 0.0365(2) Uani 1 1 d . . . . .
Si11 Si 0.34666(11) -0.31136(7) 0.61372(6) 0.0482(3) Uani 1 1 d . . . . .
Si12 Si 0.33501(9) -0.42676(6) 0.56307(6) 0.0440(3) Uani 1 1 d . . . . .
O41 O 0.2475(2) -0.27157(14) 0.36880(13) 0.0333(5) Uani 1 1 d . . . . .
O42 O 0.1952(2) -0.39233(14) 0.35850(15) 0.0379(6) Uani 1 1 d . . . . .
O43 O 0.1121(2) -0.27168(14) 0.28805(14) 0.0356(5) Uani 1 1 d . . . . .
O44 O 0.3068(2) -0.29734(17) 0.26736(15) 0.0428(6) Uani 1 1 d . . . . .
O61 O 0.43978(19) -0.20534(14) 0.39902(14) 0.0328(5) Uani 1 1 d . . . . .
O62 O 0.5609(2) -0.15172(15) 0.29723(14) 0.0352(5) Uani 1 1 d . . . . .
O63 O 0.5537(2) -0.09825(14) 0.38629(14) 0.0368(6) Uani 1 1 d . . . . .
O64 O 0.6381(2) -0.22467(14) 0.41268(16) 0.0404(6) Uani 1 1 d . . . . .
N3 N 0.1645(2) -0.16050(16) 0.45671(15) 0.0301(6) Uani 1 1 d . . . . .
N4 N 0.3279(3) -0.33846(18) 0.55271(16) 0.0360(6) Uani 1 1 d . . . . .
C41 C 0.1104(3) -0.4346(2) 0.3850(2) 0.0399(8) Uani 1 1 d . . . . .
C42 C 0.1522(5) -0.5103(2) 0.4237(3) 0.0596(13) Uani 1 1 d . . . . .
H42A H 0.199995 -0.525514 0.395127 0.089 Uiso 1 1 calc R U . . .
H42B H 0.097887 -0.543317 0.440228 0.089 Uiso 1 1 calc R U . . .
H42C H 0.185256 -0.510405 0.460507 0.089 Uiso 1 1 calc R U . . .
C43 C 0.0441(4) -0.4072(3) 0.4295(3) 0.0567(12) Uani 1 1 d . . . . .
H43A H 0.081995 -0.406653 0.464117 0.085 Uiso 1 1 calc R U . . .
H43B H -0.011677 -0.438492 0.449112 0.085 Uiso 1 1 calc R U . . .
H43C H 0.018838 -0.358588 0.404248 0.085 Uiso 1 1 calc R U . . .
C44 C 0.0540(5) -0.4354(3) 0.3301(3) 0.0684(15) Uani 1 1 d . . . . .
H44A H 0.025194 -0.387470 0.306323 0.103 Uiso 1 1 calc R U . . .
H44B H 0.000999 -0.469313 0.348529 0.103 Uiso 1 1 calc R U . . .
H44C H 0.099655 -0.449918 0.299991 0.103 Uiso 1 1 calc R U . . .
C45 C 0.0738(4) -0.1996(2) 0.2558(2) 0.0432(9) Uani 1 1 d . . . . .
C46 C 0.1549(4) -0.1509(3) 0.2155(3) 0.0655(14) Uani 1 1 d . . . . .
H46A H 0.200424 -0.146217 0.244489 0.098 Uiso 1 1 calc R U . . .
H46B H 0.125684 -0.103772 0.189832 0.098 Uiso 1 1 calc R U . . .
H46C H 0.191339 -0.171134 0.186032 0.098 Uiso 1 1 calc R U . . .
C47 C 0.0232(4) -0.1749(3) 0.3079(3) 0.0632(13) Uani 1 1 d . . . . .
H47A H -0.027691 -0.208293 0.334199 0.095 Uiso 1 1 calc R U . . .
H47B H -0.007858 -0.127062 0.286842 0.095 Uiso 1 1 calc R U . . .
H47C H 0.072449 -0.173352 0.336089 0.095 Uiso 1 1 calc R U . . .
C48 C -0.0009(4) -0.2040(3) 0.2119(3) 0.0585(13) Uani 1 1 d . . . . .
H48A H 0.032389 -0.223191 0.180785 0.088 Uiso 1 1 calc R U . . .
H48B H -0.029849 -0.156176 0.188006 0.088 Uiso 1 1 calc R U . . .
H48C H -0.053537 -0.235544 0.238633 0.088 Uiso 1 1 calc R U . . .
C49 C 0.3368(4) -0.3321(3) 0.2229(3) 0.0586(11) Uani 1 1 d . . . . .
C50 C 0.4124(6) -0.2845(5) 0.1735(4) 0.102(2) Uani 1 1 d . . . . .
H50A H 0.383297 -0.235906 0.153637 0.153 Uiso 1 1 calc R U . . .
H50B H 0.432056 -0.303020 0.139448 0.153 Uiso 1 1 calc R U . . .
H50C H 0.470762 -0.283840 0.195300 0.153 Uiso 1 1 calc R U . . .
C51 C 0.2481(5) -0.3377(4) 0.1894(3) 0.0744(15) Uani 1 1 d . . . . .
H51A H 0.198197 -0.366416 0.222351 0.112 Uiso 1 1 calc R U . . .
H51B H 0.269572 -0.360474 0.158752 0.112 Uiso 1 1 calc R U . . .
H51C H 0.219412 -0.289719 0.165673 0.112 Uiso 1 1 calc R U . . .
C52 C 0.3809(6) -0.4053(4) 0.2602(4) 0.096(2) Uani 1 1 d . . . . .
H52A H 0.432466 -0.401670 0.285998 0.144 Uiso 1 1 calc R U . . .
H52B H 0.410117 -0.426400 0.229543 0.144 Uiso 1 1 calc R U . . .
H52C H 0.328948 -0.435626 0.289487 0.144 Uiso 1 1 calc R U . . .
C61 C 0.6325(3) -0.1088(3) 0.2469(2) 0.0433(8) Uani 1 1 d . . . . .
C62 C 0.6169(4) -0.1217(3) 0.1860(3) 0.0612(12) Uani 1 1 d . . . . .
H62A H 0.624172 -0.172985 0.195706 0.092 Uiso 1 1 calc R U . . .
H62B H 0.666225 -0.096352 0.150611 0.092 Uiso 1 1 calc R U . . .
H62C H 0.550176 -0.103898 0.172587 0.092 Uiso 1 1 calc R U . . .
C63 C 0.6116(4) -0.0306(3) 0.2348(2) 0.0516(10) Uani 1 1 d . . . . .
H63A H 0.542035 -0.017442 0.225910 0.077 Uiso 1 1 calc R U . . .
H63B H 0.654553 -0.001117 0.197135 0.077 Uiso 1 1 calc R U . . .
H63C H 0.624694 -0.022549 0.273484 0.077 Uiso 1 1 calc R U . . .
C64 C 0.7381(3) -0.1323(3) 0.2659(3) 0.0574(12) Uani 1 1 d . . . . .
H64A H 0.744715 -0.130610 0.308391 0.086 Uiso 1 1 calc R U . . .
H64B H 0.784724 -0.100166 0.232862 0.086 Uiso 1 1 calc R U . . .
H64C H 0.752615 -0.181234 0.268640 0.086 Uiso 1 1 calc R U . . .
C65 C 0.5967(4) -0.0740(2) 0.4287(2) 0.0437(9) Uani 1 1 d . . . . .
C66 C 0.5582(5) 0.0030(3) 0.4107(3) 0.0675(15) Uani 1 1 d . . . . .
H66A H 0.577230 0.030869 0.364448 0.101 Uiso 1 1 calc R U . . .
H66B H 0.586848 0.023272 0.437543 0.101 Uiso 1 1 calc R U . . .
H66C H 0.485815 0.004446 0.418490 0.101 Uiso 1 1 calc R U . . .
C67 C 0.7083(4) -0.0748(4) 0.4142(4) 0.0726(16) Uani 1 1 d . . . . .
H67A H 0.734225 -0.124210 0.426014 0.109 Uiso 1 1 calc R U . . .
H67B H 0.737921 -0.053179 0.439584 0.109 Uiso 1 1 calc R U . . .
H67C H 0.724811 -0.047427 0.367471 0.109 Uiso 1 1 calc R U . . .
C68 C 0.5670(7) -0.1181(4) 0.4986(3) 0.086(2) Uani 1 1 d . . . . .
H68A H 0.494526 -0.117434 0.505835 0.130 Uiso 1 1 calc R U . . .
H68B H 0.594082 -0.098362 0.526417 0.130 Uiso 1 1 calc R U . . .
H68C H 0.592943 -0.167375 0.509367 0.130 Uiso 1 1 calc R U . . .
C69 C 0.6637(4) -0.2990(2) 0.4261(3) 0.0552(11) Uani 1 1 d . . . . .
C70 C 0.7762(4) -0.3050(3) 0.4225(4) 0.081(2) Uani 1 1 d . . . . .
H70A H 0.803001 -0.274039 0.378698 0.121 Uiso 1 1 calc R U . . .
H70B H 0.798766 -0.354651 0.431411 0.121 Uiso 1 1 calc R U . . .
H70C H 0.799422 -0.290178 0.454924 0.121 Uiso 1 1 calc R U . . .
C71 C 0.6195(4) -0.3424(3) 0.4949(3) 0.0715(15) Uani 1 1 d . . . . .
H71A H 0.642537 -0.324924 0.525640 0.107 Uiso 1 1 calc R U . . .
H71B H 0.640495 -0.392895 0.507147 0.107 Uiso 1 1 calc R U . . .
H71C H 0.546982 -0.337398 0.496206 0.107 Uiso 1 1 calc R U . . .
C72 C 0.6245(5) -0.3218(3) 0.3767(3) 0.0691(13) Uani 1 1 d . . . . .
H72A H 0.552305 -0.313520 0.377540 0.104 Uiso 1 1 calc R U . . .
H72B H 0.641127 -0.372689 0.387745 0.104 Uiso 1 1 calc R U . . .
H72C H 0.654649 -0.293814 0.332959 0.104 Uiso 1 1 calc R U . . .
C93 C 0.2759(4) -0.0601(2) 0.3428(3) 0.0585(13) Uani 1 1 d . . . . .
H93A H 0.340736 -0.080174 0.358561 0.088 Uiso 1 1 calc R U . . .
H93B H 0.280984 -0.009093 0.315197 0.088 Uiso 1 1 calc R U . . .
H93C H 0.254729 -0.084969 0.317201 0.088 Uiso 1 1 calc R U . . .
C94 C 0.2299(6) -0.0289(3) 0.4644(3) 0.0727(18) Uani 1 1 d . . . . .
H94A H 0.181119 -0.032475 0.501120 0.109 Uiso 1 1 calc R U . . .
H94B H 0.241102 0.021506 0.437379 0.109 Uiso 1 1 calc R U . . .
H94C H 0.292423 -0.053352 0.481151 0.109 Uiso 1 1 calc R U . . .
C95 C 0.0693(4) -0.0164(3) 0.3783(3) 0.0656(15) Uani 1 1 d . . . . .
H95A H 0.042581 -0.036272 0.350467 0.098 Uiso 1 1 calc R U . . .
H95B H 0.087376 0.032974 0.352155 0.098 Uiso 1 1 calc R U . . .
H95C H 0.019128 -0.017278 0.413549 0.098 Uiso 1 1 calc R U . . .
C96 C -0.0620(4) -0.1636(4) 0.4681(3) 0.0791(19) Uani 1 1 d . . . . .
H96A H -0.076633 -0.113198 0.460527 0.119 Uiso 1 1 calc R U . . .
H96B H -0.114943 -0.192539 0.497612 0.119 Uiso 1 1 calc R U . . .
H96C H -0.057677 -0.169274 0.426393 0.119 Uiso 1 1 calc R U . . .
C97 C 0.0401(5) -0.1731(4) 0.5814(3) 0.0704(16) Uani 1 1 d . . . . .
H97A H 0.094384 -0.196166 0.609131 0.106 Uiso 1 1 calc R U . . .
H97B H -0.023149 -0.191296 0.605471 0.106 Uiso 1 1 calc R U . . .
H97C H 0.039638 -0.121316 0.568828 0.106 Uiso 1 1 calc R U . . .
C98 C 0.0648(4) -0.2935(2) 0.5342(3) 0.0561(12) Uani 1 1 d . . . . .
H98A H 0.074291 -0.306707 0.496344 0.084 Uiso 1 1 calc R U . . .
H98B H 0.002835 -0.312498 0.559872 0.084 Uiso 1 1 calc R U . . .
H98C H 0.120461 -0.313372 0.561383 0.084 Uiso 1 1 calc R U . . .
C99 C 0.3276(4) -0.2115(3) 0.5832(3) 0.0569(12) Uani 1 1 d . . . . .
H99A H 0.368838 -0.189221 0.542226 0.085 Uiso 1 1 calc R U . . .
H99B H 0.346285 -0.195104 0.615823 0.085 Uiso 1 1 calc R U . . .
H99C H 0.257669 -0.198136 0.575556 0.085 Uiso 1 1 calc R U . . .
C100 C 0.4767(5) -0.3276(4) 0.6392(3) 0.0776(18) Uani 1 1 d . . . . .
H10D H 0.492748 -0.379176 0.658023 0.116 Uiso 1 1 calc R U . . .
H10E H 0.482194 -0.307608 0.671800 0.116 Uiso 1 1 calc R U . . .
H10F H 0.523055 -0.304639 0.600984 0.116 Uiso 1 1 calc R U . . .
C101 C 0.2609(6) -0.3514(4) 0.6890(3) 0.091(2) Uani 1 1 d . . . . .
H10G H 0.192299 -0.336525 0.678444 0.136 Uiso 1 1 calc R U . . .
H10H H 0.276798 -0.335037 0.722325 0.136 Uiso 1 1 calc R U . . .
H10I H 0.268730 -0.403645 0.705658 0.136 Uiso 1 1 calc R U . . .
C102 C 0.3690(4) -0.4328(2) 0.4816(3) 0.0538(11) Uani 1 1 d . . . . .
H10J H 0.316970 -0.408337 0.452263 0.081 Uiso 1 1 calc R U . . .
H10K H 0.375504 -0.483166 0.487413 0.081 Uiso 1 1 calc R U . . .
H10L H 0.432050 -0.410140 0.462564 0.081 Uiso 1 1 calc R U . . .
C103 C 0.2147(4) -0.4715(3) 0.5980(3) 0.0640(15) Uani 1 1 d . . . . .
H10M H 0.197173 -0.470959 0.641484 0.096 Uiso 1 1 calc R U . . .
H10N H 0.221682 -0.521040 0.601481 0.096 Uiso 1 1 calc R U . . .
H10O H 0.162423 -0.445856 0.569378 0.096 Uiso 1 1 calc R U . . .
C104 C 0.4316(4) -0.4826(3) 0.6186(3) 0.0644(15) Uani 1 1 d . . . . .
H10P H 0.495225 -0.459579 0.604134 0.097 Uiso 1 1 calc R U . . .
H10Q H 0.438423 -0.530173 0.617104 0.097 Uiso 1 1 calc R U . . .
H10R H 0.411258 -0.487226 0.663401 0.097 Uiso 1 1 calc R U . . .

loop_
_atom_site_aniso_label
_atom_site_aniso_U_11
_atom_site_aniso_U_22
_atom_site_aniso_U_33
_atom_site_aniso_U_23
_atom_site_aniso_U_13
_atom_site_aniso_U_12
U1 0.01790(5) 0.02498(5) 0.02351(5) -0.01000(4) -0.00259(4) -0.00347(4)
K1 0.0268(16) 0.086(5) 0.079(6) -0.069(5) 0.015(2) -0.021(2)
K2 0.0471(14) 0.105(4) 0.070(3) -0.066(3) 0.0235(16) -0.043(2)
Si1 0.0209(4) 0.0260(4) 0.0310(4) -0.0152(4) -0.0018(3) -0.0042(3)
Si2 0.0289(4) 0.0235(4) 0.0247(4) -0.0085(3) -0.0058(3) -0.0074(3)
Si3 0.0324(5) 0.0296(5) 0.0400(6) -0.0031(4) -0.0126(4) -0.0056(4)
Si4 0.0365(6) 0.0568(6) 0.0285(5) -0.0142(5) -0.0058(4) -0.0059(5)
Si5 0.0219(5) 0.0444(5) 0.0396(5) -0.0140(5) 0.0001(4) 0.0040(4)
Si6 0.0267(5) 0.0312(4) 0.0429(5) -0.0178(4) -0.0093(4) 0.0027(4)
O1 0.0205(10) 0.0337(12) 0.0456(14) -0.0179(11) -0.0025(9) -0.0074(9)
O2 0.0330(13) 0.0265(10) 0.0468(14) -0.0176(10) -0.0108(11) 0.0007(9)
O3 0.0248(11) 0.0275(11) 0.0507(14) -0.0140(10) -0.0073(10) 0.0013(9)
O4 0.0342(14) 0.0672(17) 0.0400(12) -0.0338(12) 0.0057(10) -0.0180(13)
O21 0.0287(12) 0.0348(12) 0.0319(12) -0.0179(10) -0.0059(10) -0.0080(10)
O22 0.0296(12) 0.0277(10) 0.0361(13) -0.0054(9) -0.0082(10) -0.0103(9)
O23 0.0416(14) 0.0296(11) 0.0350(13) -0.0057(9) -0.0147(11) -0.0034(10)
O24 0.0361(12) 0.0337(12) 0.0339(12) -0.0181(10) -0.0014(9) -0.0086(10)
N1 0.0264(14) 0.0338(12) 0.0292(13) -0.0066(11) -0.0061(11) -0.0069(11)
N2 0.0218(12) 0.0359(12) 0.0365(15) -0.0180(11) -0.0047(10) 0.0006(10)
C1 0.0288(16) 0.0407(17) 0.0550(19) -0.0333(15) -0.0020(14) -0.0007(14)
C2 0.0290(16) 0.061(3) 0.082(3) -0.046(3) -0.0064(17) -0.0048(16)
C3 0.059(3) 0.061(2) 0.0546(19) -0.0370(18) 0.0053(19) 0.002(2)
C4 0.049(3) 0.0399(17) 0.087(3) -0.0381(18) 0.003(2) 0.0006(17)
C5 0.0339(19) 0.0262(15) 0.087(3) -0.0062(16) -0.0075(19) 0.0004(14)
C6 0.046(3) 0.061(3) 0.089(3) 0.011(2) -0.009(2) -0.011(2)
C7 0.085(4) 0.035(2) 0.132(4) -0.040(3) -0.004(3) 0.002(3)
C8 0.0320(19) 0.043(2) 0.118(5) 0.000(3) -0.015(2) 0.0077(18)
C9 0.049(2) 0.087(2) 0.042(2) -0.0306(19) 0.0141(16) -0.024(2)
C10 0.0392(19) 0.077(3) 0.078(3) -0.032(3) 0.0199(19) -0.018(2)
C11 0.115(5) 0.161(6) 0.058(3) -0.066(4) 0.032(3) -0.062(5)
C12 0.069(3) 0.079(2) 0.048(3) -0.004(2) 0.002(3) -0.015(2)
C21 0.0320(16) 0.0342(16) 0.0393(18) -0.0076(14) -0.0068(13) -0.0156(13)
C22 0.048(3) 0.0346(16) 0.053(2) -0.0041(16) -0.004(2) -0.0192(15)
C23 0.040(2) 0.052(2) 0.068(3) -0.020(2) 0.002(2) -0.0078(19)
C24 0.057(3) 0.062(3) 0.052(2) -0.0164(19) -0.022(2) -0.023(2)
C25 0.072(3) 0.0294(15) 0.0363(19) -0.0051(13) -0.0138(17) -0.0003(16)
C26 0.076(3) 0.046(2) 0.069(3) -0.025(2) -0.012(3) 0.006(2)
C27 0.149(6) 0.051(3) 0.058(3) -0.011(2) -0.058(4) 0.013(3)
C28 0.082(3) 0.035(2) 0.059(3) -0.007(2) 0.009(2) -0.0113(19)
C29 0.0459(19) 0.0408(16) 0.0375(17) -0.0233(14) -0.0038(14) -0.0031(15)
C30 0.058(3) 0.0374(16) 0.064(3) -0.0259(16) 0.001(2) -0.0055(17)
C31 0.050(2) 0.053(2) 0.045(2) -0.0247(19) 0.0058(16) -0.0023(18)
C32 0.068(3) 0.071(3) 0.047(2) -0.039(2) -0.017(2) 0.005(3)
C81 0.041(2) 0.044(2) 0.099(4) -0.022(3) -0.011(2) -0.0146(19)
C82 0.066(3) 0.036(2) 0.052(2) -0.0171(17) -0.013(2) 0.005(2)
C83 0.067(3) 0.045(2) 0.055(2) -0.004(2) -0.028(3) 0.004(2)
C84 0.074(3) 0.174(7) 0.046(3) -0.046(4) 0.021(3) -0.048(5)
C85 0.089(4) 0.058(3) 0.059(3) -0.034(2) -0.026(3) 0.013(2)
C86 0.075(3) 0.080(3) 0.075(4) -0.039(3) -0.048(3) 0.014(3)
C87 0.029(2) 0.047(2) 0.067(3) -0.0207(19) 0.0003(19) -0.0071(16)
C88 0.067(4) 0.069(3) 0.078(3) -0.043(3) 0.034(3) -0.007(3)
C89 0.024(2) 0.114(5) 0.063(3) 0.003(3) -0.012(2) -0.005(3)
C90 0.068(3) 0.045(2) 0.062(3) -0.029(2) -0.015(2) -0.009(2)
C91 0.035(2) 0.043(2) 0.066(3) -0.011(2) -0.010(2) 0.0079(18)
C92 0.035(2) 0.0326(18) 0.052(2) -0.0097(16) 0.0041(17) -0.0011(15)
U2 0.02058(5) 0.02688(6) 0.02556(6) -0.01060(4) -0.00380(4) -0.00282(4)
K3 0.053(6) 0.084(11) 0.051(5) -0.037(6) 0.007(4) -0.042(7)
K4 0.0385(9) 0.0672(19) 0.0346(6) -0.0124(8) -0.0017(5) -0.0257(10)
Si7 0.0239(4) 0.0313(4) 0.0277(4) -0.0139(4) -0.0006(3) -0.0056(4)
Si8 0.0198(4) 0.0276(4) 0.0375(5) -0.0136(4) -0.0046(4) -0.0030(3)
Si9 0.0376(6) 0.0294(5) 0.0446(6) -0.0132(4) -0.0120(5) 0.0027(4)
Si10 0.0289(5) 0.0421(5) 0.0419(6) -0.0210(5) -0.0019(4) 0.0015(4)
Si11 0.0526(7) 0.0568(7) 0.0324(6) -0.0124(5) -0.0131(5) -0.0005(6)
Si12 0.0376(6) 0.0327(5) 0.0512(7) -0.0037(5) -0.0100(5) -0.0018(5)
O41 0.0325(13) 0.0390(13) 0.0352(13) -0.0200(11) -0.0030(10) -0.0092(11)
O42 0.0369(14) 0.0312(10) 0.0455(15) -0.0142(10) -0.0029(11) -0.0050(10)
O43 0.0318(12) 0.0353(11) 0.0408(14) -0.0146(10) -0.0080(10) -0.0041(10)
O44 0.0320(13) 0.0599(16) 0.0389(14) -0.0230(12) 0.0065(10) -0.0086(12)
O61 0.0222(10) 0.0375(12) 0.0403(13) -0.0160(11) -0.0030(9) -0.0055(9)
O62 0.0255(12) 0.0419(13) 0.0390(11) -0.0165(10) 0.0011(9) -0.0067(10)
O63 0.0380(14) 0.0297(11) 0.0466(14) -0.0167(11) -0.0134(12) -0.0009(10)
O64 0.0252(12) 0.0297(11) 0.0601(17) -0.0095(11) -0.0108(12) -0.0003(9)
N3 0.0292(13) 0.0316(11) 0.0327(14) -0.0151(10) -0.0080(10) 0.0015(10)
N4 0.0308(16) 0.0366(13) 0.0349(14) -0.0061(11) -0.0100(12) -0.0010(12)
C41 0.047(2) 0.0364(16) 0.0368(18) -0.0143(14) 0.0020(14) -0.0142(14)
C42 0.079(4) 0.0344(17) 0.060(3) -0.0140(17) 0.004(2) -0.0085(18)
C43 0.064(3) 0.049(2) 0.050(2) -0.016(2) 0.016(2) -0.008(2)
C44 0.083(4) 0.072(3) 0.056(3) -0.024(2) -0.014(2) -0.037(3)
C45 0.044(2) 0.0344(15) 0.053(2) -0.0171(14) -0.0146(16) 0.0027(14)
C46 0.062(3) 0.043(2) 0.080(4) -0.010(2) -0.007(2) -0.009(2)
C47 0.055(3) 0.070(3) 0.082(3) -0.048(3) -0.015(2) 0.012(2)
C48 0.061(3) 0.051(3) 0.066(3) -0.021(2) -0.030(2) 0.006(2)
C49 0.055(2) 0.077(3) 0.049(2) -0.0351(19) 0.0109(17) 0.003(2)
C50 0.089(4) 0.132(5) 0.084(4) -0.053(4) 0.051(4) -0.026(4)
C51 0.090(4) 0.098(4) 0.051(3) -0.047(3) -0.002(2) -0.008(3)
C52 0.117(6) 0.094(3) 0.080(4) -0.046(3) -0.005(3) 0.041(4)
C61 0.0305(16) 0.0542(18) 0.0406(18) -0.0135(15) 0.0036(14) -0.0114(15)
C62 0.052(3) 0.087(4) 0.046(2) -0.029(2) 0.0084(19) -0.017(3)
C63 0.046(2) 0.0508(17) 0.047(2) -0.0063(17) -0.002(2) -0.0128(17)
C64 0.0274(17) 0.072(3) 0.060(3) -0.014(2) 0.0043(17) -0.0091(18)
C65 0.044(2) 0.0463(19) 0.051(2) -0.0278(16) -0.0076(16) -0.0093(16)
C66 0.077(4) 0.051(2) 0.093(4) -0.045(2) -0.013(3) -0.005(2)
C67 0.042(2) 0.085(4) 0.113(5) -0.058(4) -0.015(2) -0.014(2)
C68 0.133(6) 0.084(3) 0.049(2) -0.031(2) 0.003(3) -0.031(4)
C69 0.0338(19) 0.0289(15) 0.089(3) -0.0090(16) -0.0056(19) 0.0027(15)
C70 0.033(2) 0.049(3) 0.130(6) -0.006(3) -0.006(2) 0.0092(18)
C71 0.045(3) 0.044(2) 0.092(3) 0.008(2) -0.007(2) 0.000(2)
C72 0.061(3) 0.039(2) 0.111(4) -0.036(2) -0.001(3) 0.003(2)
C93 0.059(3) 0.037(2) 0.062(3) -0.0041(19) 0.010(2) -0.002(2)
C94 0.111(5) 0.042(2) 0.073(3) -0.024(2) -0.034(3) -0.012(3)
C95 0.050(3) 0.044(2) 0.093(4) -0.015(3) -0.022(3) 0.012(2)
C96 0.038(2) 0.103(4) 0.072(4) -0.007(3) -0.013(3) -0.005(3)
C97 0.071(4) 0.093(4) 0.068(3) -0.058(3) 0.018(3) -0.012(3)
C98 0.046(3) 0.046(2) 0.076(3) -0.027(2) 0.017(2) -0.0112(18)
C99 0.063(3) 0.062(3) 0.055(3) -0.029(2) -0.021(2) -0.004(2)
C100 0.072(3) 0.097(4) 0.078(4) -0.043(4) -0.044(3) 0.012(3)
C101 0.114(5) 0.104(5) 0.042(3) -0.016(3) 0.016(3) -0.027(4)
C102 0.058(3) 0.042(2) 0.065(3) -0.023(2) -0.010(2) -0.002(2)
C103 0.051(3) 0.040(2) 0.085(4) -0.006(2) -0.001(2) -0.011(2)
C104 0.058(3) 0.046(2) 0.074(3) -0.004(2) -0.027(3) 0.006(2)

loop_
_atom_type_symbol
_atom_type_description
_atom_type_scat_dispersion_real
_atom_type_scat_dispersion_imag
_atom_type_scat_source
C C 0.0181 0.0091 'International Tables Vol C Tables 4.2.6.8 and 6.1.1.4'
H H 0.0000 0.0000 'International Tables Vol C Tables 4.2.6.8 and 6.1.1.4'
K K 0.3868 1.0657 'International Tables Vol C Tables 4.2.6.8 and 6.1.1.4'
N N 0.0311 0.0180 'International Tables Vol C Tables 4.2.6.8 and 6.1.1.4'
O O 0.0492 0.0322 'International Tables Vol C Tables 4.2.6.8 and 6.1.1.4'
Si Si 0.2541 0.3302 'International Tables Vol C Tables 4.2.6.8 and 6.1.1.4'
U U -4.3638 13.4090 'International Tables Vol C Tables 4.2.6.8 and 6.1.1.4'

loop_
_exptl_crystal_face_index_h
_exptl_crystal_face_index_k
_exptl_crystal_face_index_l
_exptl_crystal_face_perp_dist
-2 0 -1 0.0946
1 0 0 0.0887
0 -2 1 0.0493
0 2 -1 0.0664
1 2 1 0.0521
0 1 1 0.0508
2 5 14 0.0487
6 -5 -10 0.1019
-4 0 11 0.0521
-5 10 2 0.0765
-5 -11 -1 0.0663
-6 6 -6 0.0858
1 -12 -10 0.0712
0 -5 -14 0.0732
-4 -5 -14 0.0716
-3 -10 -12 0.0631
3 4 -10 0.0699

loop_
_geom_angle_atom_site_label_1
_geom_angle_atom_site_label_2
_geom_angle_atom_site_label_3
_geom_angle
_geom_angle_site_symmetry_1
_geom_angle_site_symmetry_3
_geom_angle_publ_flag
O1 U1 K1 47.61(13) . . ?
O1 U1 K2 47.61(10) . . ?
O1 U1 N1 102.47(10) . . ?
O1 U1 N2 116.88(10) . . ?
O21 U1 K1 47.70(14) . . ?
O21 U1 K2 46.43(10) . . ?
O21 U1 O1 94.04(10) . . ?
O21 U1 N1 116.14(10) . . ?
O21 U1 N2 103.91(10) . . ?
N1 U1 K1 110.0(4) . . ?
N1 U1 K2 118.6(2) . . ?
N1 U1 N2 120.70(11) . . ?
N2 U1 K1 129.3(3) . . ?
N2 U1 K2 120.7(2) . . ?
Si1 K1 U1 63.83(14) . . ?
Si2 K1 U1 64.35(16) . . ?
Si2 K1 Si1 125.7(2) . . ?
O1 K1 U1 36.43(14) . . ?
O1 K1 Si1 27.64(9) . . ?
O1 K1 Si2 100.1(2) . . ?
O1 K1 O4 54.33(16) . . ?
O1 K1 O21 72.0(2) . . ?
O4 K1 U1 87.90(18) . . ?
O4 K1 Si1 28.64(9) . . ?
O4 K1 Si2 137.8(4) . . ?
O4 K1 O21 116.2(3) . . ?
O21 K1 U1 36.41(14) . . ?
O21 K1 Si1 98.1(2) . . ?
O21 K1 Si2 28.15(9) . . ?
O24 K1 U1 92.4(3) . . ?
O24 K1 Si1 153.4(3) . . ?
O24 K1 Si2 28.34(10) . . ?
O24 K1 O1 128.4(3) . . ?
O24 K1 O4 151.6(9) . . ?
O24 K1 O21 56.46(17) . . ?
Si1 K2 U1 62.42(7) . . ?
Si2 K2 U1 62.85(7) . . ?
Si2 K2 Si1 125.16(13) . . ?
O1 K2 U1 35.00(7) . . ?
O1 K2 Si1 27.82(7) . . ?
O1 K2 Si2 97.82(13) . . ?
O4 K2 U1 88.05(13) . . ?
O4 K2 Si1 27.82(8) . . ?
O4 K2 Si2 147.5(3) . . ?
O4 K2 O1 54.98(12) . . ?
O4 K2 O21 121.0(2) . . ?
O4 K2 O24 174.8(6) . . ?
O21 K2 U1 34.84(7) . . ?
O21 K2 Si1 97.05(13) . . ?
O21 K2 Si2 28.11(7) . . ?
O21 K2 O1 69.84(12) . . ?
O24 K2 U1 89.24(13) . . ?
O24 K2 Si1 150.9(2) . . ?
O24 K2 Si2 28.29(8) . . ?
O24 K2 O1 123.2(2) . . ?
O24 K2 O21 55.56(12) . . ?
O1 Si1 K1 54.1(2) . . ?
O1 Si1 K2 57.54(13) . . ?
O1 Si1 O2 114.91(15) . . ?
O1 Si1 O3 114.52(15) . . ?
O1 Si1 O4 103.49(15) . . ?
O2 Si1 K1 144.9(3) . . ?
O2 Si1 K2 135.7(3) . . ?
O2 Si1 O4 107.59(16) . . ?
O3 Si1 K1 109.8(3) . . ?
O3 Si1 K2 117.9(3) . . ?
O3 Si1 O2 104.92(14) . . ?
O3 Si1 O4 111.36(16) . . ?
O4 Si1 K1 54.3(4) . . ?
O4 Si1 K2 47.55(17) . . ?
O21 Si2 K1 54.77(18) . . ?
O21 Si2 K2 56.12(12) . . ?
O21 Si2 O22 113.72(15) . . ?
O21 Si2 O23 114.65(15) . . ?
O21 Si2 O24 103.00(14) . . ?
O22 Si2 K1 126.2(4) . . ?
O22 Si2 K2 136.0(3) . . ?
O22 Si2 O23 106.76(15) . . ?
O22 Si2 O24 107.51(15) . . ?
O23 Si2 K1 126.2(4) . . ?
O23 Si2 K2 116.3(3) . . ?
O23 Si2 O24 111.03(15) . . ?
O24 Si2 K1 48.29(17) . . ?
O24 Si2 K2 48.88(15) . . ?
N1 Si3 C81 111.2(2) . . ?
N1 Si3 C82 110.30(19) . . ?
N1 Si3 C83 115.7(2) . . ?
C81 Si3 C82 108.0(3) . . ?
C81 Si3 C83 105.9(3) . . ?
C83 Si3 C82 105.2(2) . . ?
N1 Si4 C84 112.9(3) . . ?
N1 Si4 C85 108.7(2) . . ?
N1 Si4 C86 115.2(2) . . ?
C85 Si4 C84 108.3(4) . . ?
C85 Si4 C86 106.0(3) . . ?
C86 Si4 C84 105.2(3) . . ?
N2 Si5 C87 108.37(18) . . ?
N2 Si5 C88 113.2(2) . . ?
N2 Si5 C89 115.0(2) . . ?
C88 Si5 C87 108.3(3) . . ?
C89 Si5 C87 104.3(3) . . ?
C89 Si5 C88 107.1(3) . . ?
N2 Si6 C90 111.6(2) . . ?
N2 Si6 C91 115.74(19) . . ?
N2 Si6 C92 110.32(17) . . ?
C90 Si6 C91 104.5(2) . . ?
C92 Si6 C90 109.1(2) . . ?
C92 Si6 C91 105.3(2) . . ?
U1 O1 K1 96.0(2) . . ?
U1 O1 K2 97.39(13) . . ?
Si1 O1 U1 162.87(16) . . ?
Si1 O1 K1 98.3(3) . . ?
Si1 O1 K2 94.65(15) . . ?
C1 O2 Si1 135.0(2) . . ?
C5 O3 Si1 135.1(3) . . ?
Si1 O4 K1 97.0(4) . . ?
Si1 O4 K2 104.6(2) . . ?
C9 O4 K1 130.4(4) . . ?
C9 O4 K2 122.9(3) . . ?
C9 O4 Si1 132.3(3) . . ?
U1 O21 K1 95.9(2) . . ?
U1 O21 K2 98.73(13) . . ?
Si2 O21 U1 164.27(16) . . ?
Si2 O21 K1 97.1(2) . . ?
Si2 O21 K2 95.77(15) . . ?
C21 O22 Si2 137.6(2) . . ?
C25 O23 Si2 132.5(3) . . ?
Si2 O24 K1 103.4(2) . . ?
Si2 O24 K2 102.83(19) . . ?
C29 O24 K1 123.0(3) . . ?
C29 O24 K2 124.7(3) . . ?
C29 O24 Si2 132.5(3) . . ?
Si3 N1 U1 118.45(17) . . ?
Si3 N1 Si4 123.19(18) . . ?
Si4 N1 U1 118.29(16) . . ?
Si5 N2 U1 115.67(16) . . ?
Si5 N2 Si6 123.38(18) . . ?
Si6 N2 U1 120.89(16) . . ?
O2 C1 C2 110.1(3) . . ?
O2 C1 C3 110.5(4) . . ?
O2 C1 C4 105.6(4) . . ?
C2 C1 C3 110.3(4) . . ?
C2 C1 C4 109.2(4) . . ?
C3 C1 C4 111.0(4) . . ?
C1 C2 H2A 109.5 . . ?
C1 C2 H2B 109.5 . . ?
C1 C2 H2C 109.5 . . ?
H2A C2 H2B 109.5 . . ?
H2A C2 H2C 109.5 . . ?
H2B C2 H2C 109.5 . . ?
C1 C3 H3A 109.5 . . ?
C1 C3 H3B 109.5 . . ?
C1 C3 H3C 109.5 . . ?
H3A C3 H3B 109.5 . . ?
H3A C3 H3C 109.5 . . ?
H3B C3 H3C 109.5 . . ?
C1 C4 H4A 109.5 . . ?
C1 C4 H4B 109.5 . . ?
C1 C4 H4C 109.5 . . ?
H4A C4 H4B 109.5 . . ?
H4A C4 H4C 109.5 . . ?
H4B C4 H4C 109.5 . . ?
O3 C5 C6 108.1(4) . . ?
O3 C5 C7 110.9(5) . . ?
O3 C5 C8 104.7(4) . . ?
C6 C5 C8 110.4(5) . . ?
C7 C5 C6 110.7(5) . . ?
C7 C5 C8 111.8(5) . . ?
C5 C6 H6A 109.5 . . ?
C5 C6 H6B 109.5 . . ?
C5 C6 H6C 109.5 . . ?
H6A C6 H6B 109.5 . . ?
H6A C6 H6C 109.5 . . ?
H6B C6 H6C 109.5 . . ?
C5 C7 H7A 109.5 . . ?
C5 C7 H7B 109.5 . . ?
C5 C7 H7C 109.5 . . ?
H7A C7 H7B 109.5 . . ?
H7A C7 H7C 109.5 . . ?
H7B C7 H7C 109.5 . . ?
C5 C8 H8A 109.5 . . ?
C5 C8 H8B 109.5 . . ?
C5 C8 H8C 109.5 . . ?
H8A C8 H8B 109.5 . . ?
H8A C8 H8C 109.5 . . ?
H8B C8 H8C 109.5 . . ?
O4 C9 C10 109.9(4) . . ?
O4 C9 C11 105.7(5) . . ?
O4 C9 C12 110.2(4) . . ?
C10 C9 C12 109.9(5) . . ?
C11 C9 C10 112.0(6) . . ?
C11 C9 C12 109.1(6) . . ?
C9 C10 H10A 109.5 . . ?
C9 C10 H10B 109.5 . . ?
C9 C10 H10C 109.5 . . ?
H10A C10 H10B 109.5 . . ?
H10A C10 H10C 109.5 . . ?
H10B C10 H10C 109.5 . . ?
C9 C11 H11A 109.5 . . ?
C9 C11 H11B 109.5 . . ?
C9 C11 H11C 109.5 . . ?
H11A C11 H11B 109.5 . . ?
H11A C11 H11C 109.5 . . ?
H11B C11 H11C 109.5 . . ?
C9 C12 H12A 109.5 . . ?
C9 C12 H12B 109.5 . . ?
C9 C12 H12C 109.5 . . ?
H12A C12 H12B 109.5 . . ?
H12A C12 H12C 109.5 . . ?
H12B C12 H12C 109.5 . . ?
O22 C21 C22 105.0(3) . . ?
O22 C21 C23 110.2(4) . . ?
O22 C21 C24 110.2(4) . . ?
C23 C21 C22 110.7(4) . . ?
C24 C21 C22 109.7(4) . . ?
C24 C21 C23 110.9(4) . . ?
C21 C22 H22A 109.5 . . ?
C21 C22 H22B 109.5 . . ?
C21 C22 H22C 109.5 . . ?
H22A C22 H22B 109.5 . . ?
H22A C22 H22C 109.5 . . ?
H22B C22 H22C 109.5 . . ?
C21 C23 H23A 109.5 . . ?
C21 C23 H23B 109.5 . . ?
C21 C23 H23C 109.5 . . ?
H23A C23 H23B 109.5 . . ?
H23A C23 H23C 109.5 . . ?
H23B C23 H23C 109.5 . . ?
C21 C24 H24A 109.5 . . ?
C21 C24 H24B 109.5 . . ?
C21 C24 H24C 109.5 . . ?
H24A C24 H24B 109.5 . . ?
H24A C24 H24C 109.5 . . ?
H24B C24 H24C 109.5 . . ?
O23 C25 C26 107.6(4) . . ?
O23 C25 C27 106.5(4) . . ?
O23 C25 C28 111.5(4) . . ?
C27 C25 C26 111.0(5) . . ?
C27 C25 C28 110.8(5) . . ?
C28 C25 C26 109.4(5) . . ?
C25 C26 H26A 109.5 . . ?
C25 C26 H26B 109.5 . . ?
C25 C26 H26C 109.5 . . ?
H26A C26 H26B 109.5 . . ?
H26A C26 H26C 109.5 . . ?
H26B C26 H26C 109.5 . . ?
C25 C27 H27A 109.5 . . ?
C25 C27 H27B 109.5 . . ?
C25 C27 H27C 109.5 . . ?
H27A C27 H27B 109.5 . . ?
H27A C27 H27C 109.5 . . ?
H27B C27 H27C 109.5 . . ?
C25 C28 H28A 109.5 . . ?
C25 C28 H28B 109.5 . . ?
C25 C28 H28C 109.5 . . ?
H28A C28 H28B 109.5 . . ?
H28A C28 H28C 109.5 . . ?
H28B C28 H28C 109.5 . . ?
O24 C29 C30 109.2(3) . . ?
O24 C29 C31 105.4(4) . . ?
O24 C29 C32 110.4(3) . . ?
C31 C29 C30 109.8(4) . . ?
C31 C29 C32 109.9(4) . . ?
C32 C29 C30 111.9(4) . . ?
C29 C30 H30A 109.5 . . ?
C29 C30 H30B 109.5 . . ?
C29 C30 H30C 109.5 . . ?
H30A C30 H30B 109.5 . . ?
H30A C30 H30C 109.5 . . ?
H30B C30 H30C 109.5 . . ?
C29 C31 H31A 109.5 . . ?
C29 C31 H31B 109.5 . . ?
C29 C31 H31C 109.5 . . ?
H31A C31 H31B 109.5 . . ?
H31A C31 H31C 109.5 . . ?
H31B C31 H31C 109.5 . . ?
C29 C32 H32A 109.5 . . ?
C29 C32 H32B 109.5 . . ?
C29 C32 H32C 109.5 . . ?
H32A C32 H32B 109.5 . . ?
H32A C32 H32C 109.5 . . ?
H32B C32 H32C 109.5 . . ?
Si3 C81 H81A 109.5 . . ?
Si3 C81 H81B 109.5 . . ?
Si3 C81 H81C 109.5 . . ?
H81A C81 H81B 109.5 . . ?
H81A C81 H81C 109.5 . . ?
H81B C81 H81C 109.5 . . ?
Si3 C82 H82A 109.5 . . ?
Si3 C82 H82B 109.5 . . ?
Si3 C82 H82C 109.5 . . ?
H82A C82 H82B 109.5 . . ?
H82A C82 H82C 109.5 . . ?
H82B C82 H82C 109.5 . . ?
Si3 C83 H83A 109.5 . . ?
Si3 C83 H83B 109.5 . . ?
Si3 C83 H83C 109.5 . . ?
H83A C83 H83B 109.5 . . ?
H83A C83 H83C 109.5 . . ?
H83B C83 H83C 109.5 . . ?
Si4 C84 H84A 109.5 . . ?
Si4 C84 H84B 109.5 . . ?
Si4 C84 H84C 109.5 . . ?
H84A C84 H84B 109.5 . . ?
H84A C84 H84C 109.5 . . ?
H84B C84 H84C 109.5 . . ?
Si4 C85 H85A 109.5 . . ?
Si4 C85 H85B 109.5 . . ?
Si4 C85 H85C 109.5 . . ?
H85A C85 H85B 109.5 . . ?
H85A C85 H85C 109.5 . . ?
H85B C85 H85C 109.5 . . ?
Si4 C86 H86A 109.5 . . ?
Si4 C86 H86B 109.5 . . ?
Si4 C86 H86C 109.5 . . ?
H86A C86 H86B 109.5 . . ?
H86A C86 H86C 109.5 . . ?
H86B C86 H86C 109.5 . . ?
Si5 C87 H87A 109.5 . . ?
Si5 C87 H87B 109.5 . . ?
Si5 C87 H87C 109.5 . . ?
H87A C87 H87B 109.5 . . ?
H87A C87 H87C 109.5 . . ?
H87B C87 H87C 109.5 . . ?
Si5 C88 H88A 109.5 . . ?
Si5 C88 H88B 109.5 . . ?
Si5 C88 H88C 109.5 . . ?
H88A C88 H88B 109.5 . . ?
H88A C88 H88C 109.5 . . ?
H88B C88 H88C 109.5 . . ?
Si5 C89 H89A 109.5 . . ?
Si5 C89 H89B 109.5 . . ?
Si5 C89 H89C 109.5 . . ?
H89A C89 H89B 109.5 . . ?
H89A C89 H89C 109.5 . . ?
H89B C89 H89C 109.5 . . ?
Si6 C90 H90A 109.5 . . ?
Si6 C90 H90B 109.5 . . ?
Si6 C90 H90C 109.5 . . ?
H90A C90 H90B 109.5 . . ?
H90A C90 H90C 109.5 . . ?
H90B C90 H90C 109.5 . . ?
Si6 C91 H91A 109.5 . . ?
Si6 C91 H91B 109.5 . . ?
Si6 C91 H91C 109.5 . . ?
H91A C91 H91B 109.5 . . ?
H91A C91 H91C 109.5 . . ?
H91B C91 H91C 109.5 . . ?
Si6 C92 H92A 109.5 . . ?
Si6 C92 H92B 109.5 . . ?
Si6 C92 H92C 109.5 . . ?
H92A C92 H92B 109.5 . . ?
H92A C92 H92C 109.5 . . ?
H92B C92 H92C 109.5 . . ?
O41 U2 K3 47.38(19) . . ?
O41 U2 K4 48.57(9) . . ?
O41 U2 O61 93.50(10) . . ?
O41 U2 N3 101.43(10) . . ?
O41 U2 N4 121.91(11) . . ?
O61 U2 K3 46.2(2) . . ?
O61 U2 K4 47.08(8) . . ?
O61 U2 N3 117.11(10) . . ?
O61 U2 N4 105.81(11) . . ?
N3 U2 K3 116.5(7) . . ?
N3 U2 K4 107.35(12) . . ?
N4 U2 K3 127.8(7) . . ?
N4 U2 K4 136.75(13) . . ?
N4 U2 N3 115.72(12) . . ?
Si7 K3 U2 64.2(2) . . ?
Si7 K3 Si8 127.4(4) . . ?
Si7 K3 C49 50.1(2) . . ?
Si8 K3 U2 63.9(2) . . ?
Si8 K3 C49 155.0(16) . . ?
O41 K3 U2 35.48(15) . . ?
O41 K3 Si7 29.06(12) . . ?
O41 K3 Si8 99.4(4) . . ?
O41 K3 C49 78.4(3) . . ?
O44 K3 U2 91.6(3) . . ?
O44 K3 Si7 28.56(16) . . ?
O44 K3 Si8 150.2(12) . . ?
O44 K3 O41 57.3(2) . . ?
O44 K3 O61 125.2(7) . . ?
O44 K3 O62 170(2) . . ?
O44 K3 C49 21.6(2) . . ?
O61 K3 U2 35.68(15) . . ?
O61 K3 Si7 99.5(4) . . ?
O61 K3 Si8 28.27(14) . . ?
O61 K3 O41 71.1(3) . . ?
O61 K3 C49 141.0(10) . . ?
O62 K3 U2 91.9(3) . . ?
O62 K3 Si7 156.1(5) . . ?
O62 K3 Si8 28.99(17) . . ?
O62 K3 O41 127.3(4) . . ?
O62 K3 O61 56.7(2) . . ?
O62 K3 C49 150.2(11) . . ?
C49 K3 U2 111.3(4) . . ?
Si7 K4 U2 63.78(4) . . ?
Si8 K4 U2 64.17(4) . . ?
Si8 K4 Si7 123.17(7) . . ?
O41 K4 U2 36.00(6) . . ?
O41 K4 Si7 27.98(6) . . ?
O41 K4 Si8 98.48(8) . . ?
O44 K4 U2 88.64(9) . . ?
O44 K4 Si7 28.31(7) . . ?
O44 K4 Si8 134.52(18) . . ?
O44 K4 O41 54.83(10) . . ?
O44 K4 O61 115.72(15) . . ?
O61 K4 U2 36.21(6) . . ?
O61 K4 Si7 96.93(8) . . ?
O61 K4 Si8 28.00(6) . . ?
O61 K4 O41 70.79(9) . . ?
O62 K4 U2 92.78(9) . . ?
O62 K4 Si7 147.93(15) . . ?
O62 K4 Si8 28.63(7) . . ?
O62 K4 O41 126.64(11) . . ?
O62 K4 O44 143.1(3) . . ?
O62 K4 O61 56.63(9) . . ?
O41 Si7 K3 59.9(2) . . ?
O41 Si7 K4 57.17(12) . . ?
O41 Si7 O42 115.34(16) . . ?
O41 Si7 O43 114.69(15) . . ?
O41 Si7 O44 104.16(16) . . ?
O42 Si7 K3 131.5(8) . . ?
O42 Si7 K4 141.87(15) . . ?
O42 Si7 O43 105.31(15) . . ?
O42 Si7 O44 107.11(17) . . ?
O43 Si7 K3 120.6(8) . . ?
O43 Si7 K4 111.40(13) . . ?
O43 Si7 O44 110.00(16) . . ?
O44 Si7 K3 44.9(3) . . ?
O44 Si7 K4 50.67(15) . . ?
O61 Si8 K3 56.1(2) . . ?
O61 Si8 K4 55.56(11) . . ?
O61 Si8 O62 103.76(15) . . ?
O61 Si8 O63 113.55(16) . . ?
O61 Si8 O64 115.73(15) . . ?
O62 Si8 K3 49.0(3) . . ?
O62 Si8 K4 48.20(10) . . ?
O63 Si8 K3 132.4(8) . . ?
O63 Si8 K4 121.87(16) . . ?
O63 Si8 O62 105.73(15) . . ?
O63 Si8 O64 107.10(16) . . ?
O64 Si8 K3 119.2(8) . . ?
O64 Si8 K4 129.71(17) . . ?
O64 Si8 O62 110.52(16) . . ?
N3 Si9 C93 108.79(19) . . ?
N3 Si9 C94 112.9(2) . . ?
N3 Si9 C95 114.9(2) . . ?
C93 Si9 C95 105.3(3) . . ?
C94 Si9 C93 108.0(3) . . ?
C94 Si9 C95 106.5(3) . . ?
N3 Si10 C96 117.3(2) . . ?
N3 Si10 C97 114.0(2) . . ?
N3 Si10 C98 109.01(19) . . ?
C96 Si10 C97 103.8(3) . . ?
C96 Si10 C98 105.4(3) . . ?
C98 Si10 C97 106.5(3) . . ?
N4 Si11 C99 109.1(2) . . ?
N4 Si11 C100 114.7(3) . . ?
N4 Si11 C101 113.5(3) . . ?
C100 Si11 C99 103.3(3) . . ?
C101 Si11 C99 107.8(3) . . ?
C101 Si11 C100 107.7(3) . . ?
N4 Si12 C102 109.1(2) . . ?
N4 Si12 C103 112.5(2) . . ?
N4 Si12 C104 113.9(2) . . ?
C102 Si12 C104 106.6(3) . . ?
C103 Si12 C102 108.1(3) . . ?
C103 Si12 C104 106.3(3) . . ?
U2 O41 K3 97.1(3) . . ?
U2 O41 K4 95.43(11) . . ?
Si7 O41 U2 166.53(17) . . ?
Si7 O41 K3 91.1(3) . . ?
Si7 O41 K4 94.84(15) . . ?
C41 O42 Si7 135.1(3) . . ?
C45 O43 Si7 134.5(3) . . ?
Si7 O44 K3 106.5(4) . . ?
Si7 O44 K4 101.02(17) . . ?
C49 O44 K3 120.0(6) . . ?
C49 O44 K4 126.0(3) . . ?
C49 O44 Si7 132.9(3) . . ?
U2 O61 K3 98.1(3) . . ?
U2 O61 K4 96.71(10) . . ?
Si8 O61 U2 166.23(18) . . ?
Si8 O61 K3 95.6(3) . . ?
Si8 O61 K4 96.43(13) . . ?
Si8 O62 K3 102.0(4) . . ?
Si8 O62 K4 103.17(14) . . ?
C61 O62 K3 126.5(5) . . ?
C61 O62 K4 123.9(3) . . ?
C61 O62 Si8 131.4(3) . . ?
C65 O63 Si8 137.7(3) . . ?
C69 O64 Si8 132.0(3) . . ?
Si9 N3 U2 120.13(17) . . ?
Si9 N3 Si10 123.70(18) . . ?
Si10 N3 U2 116.16(15) . . ?
Si11 N4 U2 116.33(17) . . ?
Si11 N4 Si12 122.79(19) . . ?
Si12 N4 U2 120.88(19) . . ?
O42 C41 C42 105.1(4) . . ?
O42 C41 C43 110.8(4) . . ?
O42 C41 C44 110.1(4) . . ?
C43 C41 C42 110.4(4) . . ?
C43 C41 C44 110.9(5) . . ?
C44 C41 C42 109.4(4) . . ?
C41 C42 H42A 109.5 . . ?
C41 C42 H42B 109.5 . . ?
C41 C42 H42C 109.5 . . ?
H42A C42 H42B 109.5 . . ?
H42A C42 H42C 109.5 . . ?
H42B C42 H42C 109.5 . . ?
C41 C43 H43A 109.5 . . ?
C41 C43 H43B 109.5 . . ?
C41 C43 H43C 109.5 . . ?
H43A C43 H43B 109.5 . . ?
H43A C43 H43C 109.5 . . ?
H43B C43 H43C 109.5 . . ?
C41 C44 H44A 109.5 . . ?
C41 C44 H44B 109.5 . . ?
C41 C44 H44C 109.5 . . ?
H44A C44 H44B 109.5 . . ?
H44A C44 H44C 109.5 . . ?
H44B C44 H44C 109.5 . . ?
O43 C45 C46 111.3(4) . . ?
O43 C45 C47 107.9(4) . . ?
O43 C45 C48 105.2(4) . . ?
C46 C45 C47 111.2(5) . . ?
C46 C45 C48 110.2(5) . . ?
C48 C45 C47 110.9(4) . . ?
C45 C46 H46A 109.5 . . ?
C45 C46 H46B 109.5 . . ?
C45 C46 H46C 109.5 . . ?
H46A C46 H46B 109.5 . . ?
H46A C46 H46C 109.5 . . ?
H46B C46 H46C 109.5 . . ?
C45 C47 H47A 109.5 . . ?
C45 C47 H47B 109.5 . . ?
C45 C47 H47C 109.5 . . ?
H47A C47 H47B 109.5 . . ?
H47A C47 H47C 109.5 . . ?
H47B C47 H47C 109.5 . . ?
C45 C48 H48A 109.5 . . ?
C45 C48 H48B 109.5 . . ?
C45 C48 H48C 109.5 . . ?
H48A C48 H48B 109.5 . . ?
H48A C48 H48C 109.5 . . ?
H48B C48 H48C 109.5 . . ?
O44 C49 K3 38.4(4) . . ?
O44 C49 C50 105.1(5) . . ?
O44 C49 C51 110.2(4) . . ?
O44 C49 C52 109.2(5) . . ?
C50 C49 K3 70.2(5) . . ?
C50 C49 C51 110.4(6) . . ?
C51 C49 K3 137.9(9) . . ?
C52 C49 K3 107.9(9) . . ?
C52 C49 C50 111.7(6) . . ?
C52 C49 C51 110.1(6) . . ?
C49 C50 H50A 109.5 . . ?
C49 C50 H50B 109.5 . . ?
C49 C50 H50C 109.5 . . ?
H50A C50 H50B 109.5 . . ?
H50A C50 H50C 109.5 . . ?
H50B C50 H50C 109.5 . . ?
C49 C51 H51A 109.5 . . ?
C49 C51 H51B 109.5 . . ?
C49 C51 H51C 109.5 . . ?
H51A C51 H51B 109.5 . . ?
H51A C51 H51C 109.5 . . ?
H51B C51 H51C 109.5 . . ?
C49 C52 H52A 109.5 . . ?
C49 C52 H52B 109.5 . . ?
C49 C52 H52C 109.5 . . ?
H52A C52 H52B 109.5 . . ?
H52A C52 H52C 109.5 . . ?
H52B C52 H52C 109.5 . . ?
O62 C61 C62 105.4(4) . . ?
O62 C61 C63 109.5(4) . . ?
O62 C61 C64 111.0(4) . . ?
C63 C61 C62 110.2(4) . . ?
C63 C61 C64 110.7(4) . . ?
C64 C61 C62 109.9(4) . . ?
C61 C62 H62A 109.5 . . ?
C61 C62 H62B 109.5 . . ?
C61 C62 H62C 109.5 . . ?
H62A C62 H62B 109.5 . . ?
H62A C62 H62C 109.5 . . ?
H62B C62 H62C 109.5 . . ?
C61 C63 H63A 109.5 . . ?
C61 C63 H63B 109.5 . . ?
C61 C63 H63C 109.5 . . ?
H63A C63 H63B 109.5 . . ?
H63A C63 H63C 109.5 . . ?
H63B C63 H63C 109.5 . . ?
C61 C64 H64A 109.5 . . ?
C61 C64 H64B 109.5 . . ?
C61 C64 H64C 109.5 . . ?
H64A C64 H64B 109.5 . . ?
H64A C64 H64C 109.5 . . ?
H64B C64 H64C 109.5 . . ?
O63 C65 C66 105.5(4) . . ?
O63 C65 C67 108.9(4) . . ?
O63 C65 C68 111.3(4) . . ?
C67 C65 C66 108.6(5) . . ?
C68 C65 C66 110.6(5) . . ?
C68 C65 C67 111.8(5) . . ?
C65 C66 H66A 109.5 . . ?
C65 C66 H66B 109.5 . . ?
C65 C66 H66C 109.5 . . ?
H66A C66 H66B 109.5 . . ?
H66A C66 H66C 109.5 . . ?
H66B C66 H66C 109.5 . . ?
C65 C67 H67A 109.5 . . ?
C65 C67 H67B 109.5 . . ?
C65 C67 H67C 109.5 . . ?
H67A C67 H67B 109.5 . . ?
H67A C67 H67C 109.5 . . ?
H67B C67 H67C 109.5 . . ?
C65 C68 H68A 109.5 . . ?
C65 C68 H68B 109.5 . . ?
C65 C68 H68C 109.5 . . ?
H68A C68 H68B 109.5 . . ?
H68A C68 H68C 109.5 . . ?
H68B C68 H68C 109.5 . . ?
O64 C69 C70 105.2(4) . . ?
O64 C69 C71 107.3(5) . . ?
O64 C69 C72 111.2(4) . . ?
C70 C69 C71 110.9(5) . . ?
C72 C69 C70 111.2(5) . . ?
C72 C69 C71 110.8(5) . . ?
C69 C70 H70A 109.5 . . ?
C69 C70 H70B 109.5 . . ?
C69 C70 H70C 109.5 . . ?
H70A C70 H70B 109.5 . . ?
H70A C70 H70C 109.5 . . ?
H70B C70 H70C 109.5 . . ?
C69 C71 H71A 109.5 . . ?
C69 C71 H71B 109.5 . . ?
C69 C71 H71C 109.5 . . ?
H71A C71 H71B 109.5 . . ?
H71A C71 H71C 109.5 . . ?
H71B C71 H71C 109.5 . . ?
C69 C72 H72A 109.5 . . ?
C69 C72 H72B 109.5 . . ?
C69 C72 H72C 109.5 . . ?
H72A C72 H72B 109.5 . . ?
H72A C72 H72C 109.5 . . ?
H72B C72 H72C 109.5 . . ?
Si9 C93 H93A 109.5 . . ?
Si9 C93 H93B 109.5 . . ?
Si9 C93 H93C 109.5 . . ?
H93A C93 H93B 109.5 . . ?
H93A C93 H93C 109.5 . . ?
H93B C93 H93C 109.5 . . ?
Si9 C94 H94A 109.5 . . ?
Si9 C94 H94B 109.5 . . ?
Si9 C94 H94C 109.5 . . ?
H94A C94 H94B 109.5 . . ?
H94A C94 H94C 109.5 . . ?
H94B C94 H94C 109.5 . . ?
Si9 C95 H95A 109.5 . . ?
Si9 C95 H95B 109.5 . . ?
Si9 C95 H95C 109.5 . . ?
H95A C95 H95B 109.5 . . ?
H95A C95 H95C 109.5 . . ?
H95B C95 H95C 109.5 . . ?
Si10 C96 H96A 109.5 . . ?
Si10 C96 H96B 109.5 . . ?
Si10 C96 H96C 109.5 . . ?
H96A C96 H96B 109.5 . . ?
H96A C96 H96C 109.5 . . ?
H96B C96 H96C 109.5 . . ?
Si10 C97 H97A 109.5 . . ?
Si10 C97 H97B 109.5 . . ?
Si10 C97 H97C 109.5 . . ?
H97A C97 H97B 109.5 . . ?
H97A C97 H97C 109.5 . . ?
H97B C97 H97C 109.5 . . ?
Si10 C98 H98A 109.5 . . ?
Si10 C98 H98B 109.5 . . ?
Si10 C98 H98C 109.5 . . ?
H98A C98 H98B 109.5 . . ?
H98A C98 H98C 109.5 . . ?
H98B C98 H98C 109.5 . . ?
Si11 C99 H99A 109.5 . . ?
Si11 C99 H99B 109.5 . . ?
Si11 C99 H99C 109.5 . . ?
H99A C99 H99B 109.5 . . ?
H99A C99 H99C 109.5 . . ?
H99B C99 H99C 109.5 . . ?
Si11 C100 H10D 109.5 . . ?
Si11 C100 H10E 109.5 . . ?
Si11 C100 H10F 109.5 . . ?
H10D C100 H10E 109.5 . . ?
H10D C100 H10F 109.5 . . ?
H10E C100 H10F 109.5 . . ?
Si11 C101 H10G 109.5 . . ?
Si11 C101 H10H 109.5 . . ?
Si11 C101 H10I 109.5 . . ?
H10G C101 H10H 109.5 . . ?
H10G C101 H10I 109.5 . . ?
H10H C101 H10I 109.5 . . ?
Si12 C102 H10J 109.5 . . ?
Si12 C102 H10K 109.5 . . ?
Si12 C102 H10L 109.5 . . ?
H10J C102 H10K 109.5 . . ?
H10J C102 H10L 109.5 . . ?
H10K C102 H10L 109.5 . . ?
Si12 C103 H10M 109.5 . . ?
Si12 C103 H10N 109.5 . . ?
Si12 C103 H10O 109.5 . . ?
H10M C103 H10N 109.5 . . ?
H10M C103 H10O 109.5 . . ?
H10N C103 H10O 109.5 . . ?
Si12 C104 H10P 109.5 . . ?
Si12 C104 H10Q 109.5 . . ?
Si12 C104 H10R 109.5 . . ?
H10P C104 H10Q 109.5 . . ?
H10P C104 H10R 109.5 . . ?
H10Q C104 H10R 109.5 . . ?

loop_
_geom_bond_atom_site_label_1
_geom_bond_atom_site_label_2
_geom_bond_distance
_geom_bond_site_symmetry_2
_geom_bond_publ_flag
U1 K1 3.755(10) . ?
U1 K2 3.877(4) . ?
U1 O1 2.242(3) . ?
U1 O21 2.241(2) . ?
U1 N1 2.375(3) . ?
U1 N2 2.380(3) . ?
K1 Si1 3.407(7) . ?
K1 Si2 3.392(7) . ?
K1 O1 2.788(9) . ?
K1 O4 2.789(12) . ?
K1 O21 2.792(8) . ?
K1 O24 2.603(8) . ?
K2 Si1 3.411(4) . ?
K2 Si2 3.406(5) . ?
K2 O1 2.887(5) . ?
K2 O4 2.601(6) . ?
K2 O21 2.842(5) . ?
K2 O24 2.631(5) . ?
Si1 O1 1.597(3) . ?
Si1 O2 1.621(3) . ?
Si1 O3 1.620(3) . ?
Si1 O4 1.645(3) . ?
Si2 O21 1.613(3) . ?
Si2 O22 1.616(3) . ?
Si2 O23 1.620(3) . ?
Si2 O24 1.655(3) . ?
Si3 N1 1.710(3) . ?
Si3 C81 1.869(5) . ?
Si3 C82 1.880(5) . ?
Si3 C83 1.870(4) . ?
Si4 N1 1.716(4) . ?
Si4 C84 1.883(6) . ?
Si4 C85 1.868(5) . ?
Si4 C86 1.869(5) . ?
Si5 N2 1.704(3) . ?
Si5 C87 1.880(5) . ?
Si5 C88 1.876(5) . ?
Si5 C89 1.868(5) . ?
Si6 N2 1.710(3) . ?
Si6 C90 1.879(5) . ?
Si6 C91 1.887(4) . ?
Si6 C92 1.874(4) . ?
O2 C1 1.433(5) . ?
O3 C5 1.432(5) . ?
O4 C9 1.452(6) . ?
O22 C21 1.432(5) . ?
O23 C25 1.428(5) . ?
O24 C29 1.448(5) . ?
C1 C2 1.520(6) . ?
C1 C3 1.521(7) . ?
C1 C4 1.527(6) . ?
C2 H2A 0.9800 . ?
C2 H2B 0.9800 . ?
C2 H2C 0.9800 . ?
C3 H3A 0.9800 . ?
C3 H3B 0.9800 . ?
C3 H3C 0.9800 . ?
C4 H4A 0.9800 . ?
C4 H4B 0.9800 . ?
C4 H4C 0.9800 . ?
C5 C6 1.513(8) . ?
C5 C7 1.511(9) . ?
C5 C8 1.531(7) . ?
C6 H6A 0.9800 . ?
C6 H6B 0.9800 . ?
C6 H6C 0.9800 . ?
C7 H7A 0.9800 . ?
C7 H7B 0.9800 . ?
C7 H7C 0.9800 . ?
C8 H8A 0.9800 . ?
C8 H8B 0.9800 . ?
C8 H8C 0.9800 . ?
C9 C10 1.523(8) . ?
C9 C11 1.494(8) . ?
C9 C12 1.550(9) . ?
C10 H10A 0.9800 . ?
C10 H10B 0.9800 . ?
C10 H10C 0.9800 . ?
C11 H11A 0.9800 . ?
C11 H11B 0.9800 . ?
C11 H11C 0.9800 . ?
C12 H12A 0.9800 . ?
C12 H12B 0.9800 . ?
C12 H12C 0.9800 . ?
C21 C22 1.534(5) . ?
C21 C23 1.518(7) . ?
C21 C24 1.517(6) . ?
C22 H22A 0.9800 . ?
C22 H22B 0.9800 . ?
C22 H22C 0.9800 . ?
C23 H23A 0.9800 . ?
C23 H23B 0.9800 . ?
C23 H23C 0.9800 . ?
C24 H24A 0.9800 . ?
C24 H24B 0.9800 . ?
C24 H24C 0.9800 . ?
C25 C26 1.531(7) . ?
C25 C27 1.502(7) . ?
C25 C28 1.522(8) . ?
C26 H26A 0.9800 . ?
C26 H26B 0.9800 . ?
C26 H26C 0.9800 . ?
C27 H27A 0.9800 . ?
C27 H27B 0.9800 . ?
C27 H27C 0.9800 . ?
C28 H28A 0.9800 . ?
C28 H28B 0.9800 . ?
C28 H28C 0.9800 . ?
C29 C30 1.528(6) . ?
C29 C31 1.518(6) . ?
C29 C32 1.520(6) . ?
C30 H30A 0.9800 . ?
C30 H30B 0.9800 . ?
C30 H30C 0.9800 . ?
C31 H31A 0.9800 . ?
C31 H31B 0.9800 . ?
C31 H31C 0.9800 . ?
C32 H32A 0.9800 . ?
C32 H32B 0.9800 . ?
C32 H32C 0.9800 . ?
C81 H81A 0.9800 . ?
C81 H81B 0.9800 . ?
C81 H81C 0.9800 . ?
C82 H82A 0.9800 . ?
C82 H82B 0.9800 . ?
C82 H82C 0.9800 . ?
C83 H83A 0.9800 . ?
C83 H83B 0.9800 . ?
C83 H83C 0.9800 . ?
C84 H84A 0.9800 . ?
C84 H84B 0.9800 . ?
C84 H84C 0.9800 . ?
C85 H85A 0.9800 . ?
C85 H85B 0.9800 . ?
C85 H85C 0.9800 . ?
C86 H86A 0.9800 . ?
C86 H86B 0.9800 . ?
C86 H86C 0.9800 . ?
C87 H87A 0.9800 . ?
C87 H87B 0.9800 . ?
C87 H87C 0.9800 . ?
C88 H88A 0.9800 . ?
C88 H88B 0.9800 . ?
C88 H88C 0.9800 . ?
C89 H89A 0.9800 . ?
C89 H89B 0.9800 . ?
C89 H89C 0.9800 . ?
C90 H90A 0.9800 . ?
C90 H90B 0.9800 . ?
C90 H90C 0.9800 . ?
C91 H91A 0.9800 . ?
C91 H91B 0.9800 . ?
C91 H91C 0.9800 . ?
C92 H92A 0.9800 . ?
C92 H92B 0.9800 . ?
C92 H92C 0.9800 . ?
U2 K3 3.846(12) . ?
U2 K4 3.809(2) . ?
U2 O41 2.249(3) . ?
U2 O61 2.266(3) . ?
U2 N3 2.390(3) . ?
U2 N4 2.366(3) . ?
K3 Si7 3.297(11) . ?
K3 Si8 3.361(13) . ?
K3 O41 2.852(12) . ?
K3 O44 2.429(12) . ?
K3 O61 2.804(13) . ?
K3 O62 2.593(11) . ?
K3 C49 3.389(17) . ?
K4 Si7 3.402(3) . ?
K4 Si8 3.384(2) . ?
K4 O41 2.869(3) . ?
K4 O44 2.681(6) . ?
K4 O61 2.809(4) . ?
K4 O62 2.591(3) . ?
Si7 O41 1.602(3) . ?
Si7 O42 1.620(3) . ?
Si7 O43 1.626(3) . ?
Si7 O44 1.644(3) . ?
Si8 O61 1.599(3) . ?
Si8 O62 1.665(3) . ?
Si8 O63 1.615(3) . ?
Si8 O64 1.616(3) . ?
Si9 N3 1.706(3) . ?
Si9 C93 1.882(5) . ?
Si9 C94 1.857(6) . ?
Si9 C95 1.882(5) . ?
Si10 N3 1.720(4) . ?
Si10 C96 1.866(5) . ?
Si10 C97 1.889(5) . ?
Si10 C98 1.875(5) . ?
Si11 N4 1.714(4) . ?
Si11 C99 1.878(5) . ?
Si11 C100 1.878(6) . ?
Si11 C101 1.871(6) . ?
Si12 N4 1.719(4) . ?
Si12 C102 1.882(6) . ?
Si12 C103 1.876(5) . ?
Si12 C104 1.883(5) . ?
O42 C41 1.426(5) . ?
O43 C45 1.437(5) . ?
O44 C49 1.443(6) . ?
O62 C61 1.450(5) . ?
O63 C65 1.424(5) . ?
O64 C69 1.444(5) . ?
C41 C42 1.535(6) . ?
C41 C43 1.510(6) . ?
C41 C44 1.525(7) . ?
C42 H42A 0.9800 . ?
C42 H42B 0.9800 . ?
C42 H42C 0.9800 . ?
C43 H43A 0.9800 . ?
C43 H43B 0.9800 . ?
C43 H43C 0.9800 . ?
C44 H44A 0.9800 . ?
C44 H44B 0.9800 . ?
C44 H44C 0.9800 . ?
C45 C46 1.506(7) . ?
C45 C47 1.524(7) . ?
C45 C48 1.519(6) . ?
C46 H46A 0.9800 . ?
C46 H46B 0.9800 . ?
C46 H46C 0.9800 . ?
C47 H47A 0.9800 . ?
C47 H47B 0.9800 . ?
C47 H47C 0.9800 . ?
C48 H48A 0.9800 . ?
C48 H48B 0.9800 . ?
C48 H48C 0.9800 . ?
C49 C50 1.512(9) . ?
C49 C51 1.522(9) . ?
C49 C52 1.501(8) . ?
C50 H50A 0.9800 . ?
C50 H50B 0.9800 . ?
C50 H50C 0.9800 . ?
C51 H51A 0.9800 . ?
C51 H51B 0.9800 . ?
C51 H51C 0.9800 . ?
C52 H52A 0.9800 . ?
C52 H52B 0.9800 . ?
C52 H52C 0.9800 . ?
C61 C62 1.526(7) . ?
C61 C63 1.517(7) . ?
C61 C64 1.524(6) . ?
C62 H62A 0.9800 . ?
C62 H62B 0.9800 . ?
C62 H62C 0.9800 . ?
C63 H63A 0.9800 . ?
C63 H63B 0.9800 . ?
C63 H63C 0.9800 . ?
C64 H64A 0.9800 . ?
C64 H64B 0.9800 . ?
C64 H64C 0.9800 . ?
C65 C66 1.519(6) . ?
C65 C67 1.515(7) . ?
C65 C68 1.492(8) . ?
C66 H66A 0.9800 . ?
C66 H66B 0.9800 . ?
C66 H66C 0.9800 . ?
C67 H67A 0.9800 . ?
C67 H67B 0.9800 . ?
C67 H67C 0.9800 . ?
C68 H68A 0.9800 . ?
C68 H68B 0.9800 . ?
C68 H68C 0.9800 . ?
C69 C70 1.518(7) . ?
C69 C71 1.524(8) . ?
C69 C72 1.517(9) . ?
C70 H70A 0.9800 . ?
C70 H70B 0.9800 . ?
C70 H70C 0.9800 . ?
C71 H71A 0.9800 . ?
C71 H71B 0.9800 . ?
C71 H71C 0.9800 . ?
C72 H72A 0.9800 . ?
C72 H72B 0.9800 . ?
C72 H72C 0.9800 . ?
C93 H93A 0.9800 . ?
C93 H93B 0.9800 . ?
C93 H93C 0.9800 . ?
C94 H94A 0.9800 . ?
C94 H94B 0.9800 . ?
C94 H94C 0.9800 . ?
C95 H95A 0.9800 . ?
C95 H95B 0.9800 . ?
C95 H95C 0.9800 . ?
C96 H96A 0.9800 . ?
C96 H96B 0.9800 . ?
C96 H96C 0.9800 . ?
C97 H97A 0.9800 . ?
C97 H97B 0.9800 . ?
C97 H97C 0.9800 . ?
C98 H98A 0.9800 . ?
C98 H98B 0.9800 . ?
C98 H98C 0.9800 . ?
C99 H99A 0.9800 . ?
C99 H99B 0.9800 . ?
C99 H99C 0.9800 . ?
C100 H10D 0.9800 . ?
C100 H10E 0.9800 . ?
C100 H10F 0.9800 . ?
C101 H10G 0.9800 . ?
C101 H10H 0.9800 . ?
C101 H10I 0.9800 . ?
C102 H10J 0.9800 . ?
C102 H10K 0.9800 . ?
C102 H10L 0.9800 . ?
C103 H10M 0.9800 . ?
C103 H10N 0.9800 . ?
C103 H10O 0.9800 . ?
C104 H10P 0.9800 . ?
C104 H10Q 0.9800 . ?
C104 H10R 0.9800 . ?

loop_
_geom_torsion_atom_site_label_1
_geom_torsion_atom_site_label_2
_geom_torsion_atom_site_label_3
_geom_torsion_atom_site_label_4
_geom_torsion
_geom_torsion_site_symmetry_1
_geom_torsion_site_symmetry_2
_geom_torsion_site_symmetry_3
_geom_torsion_site_symmetry_4
_geom_torsion_publ_flag
K1 Si1 O1 U1 145.8(8) . . . . ?
K1 Si1 O2 C1 -170.0(5) . . . . ?
K1 Si1 O3 C5 17.6(6) . . . . ?
K1 Si1 O4 C9 174.9(6) . . . . ?
K1 Si2 O21 U1 145.2(8) . . . . ?
K1 Si2 O22 C21 -176.8(4) . . . . ?
K1 Si2 O23 C25 20.7(5) . . . . ?
K1 Si2 O24 C29 -167.8(7) . . . . ?
K1 O4 C9 C10 115.4(6) . . . . ?
K1 O4 C9 C11 -5.6(8) . . . . ?
K1 O4 C9 C12 -123.3(6) . . . . ?
K1 O24 C29 C30 -99.3(7) . . . . ?
K1 O24 C29 C31 18.7(8) . . . . ?
K1 O24 C29 C32 137.3(7) . . . . ?
K2 Si1 O1 U1 134.6(7) . . . . ?
K2 Si1 O2 C1 -175.8(3) . . . . ?
K2 Si1 O3 C5 23.8(5) . . . . ?
K2 Si1 O4 C9 -175.9(6) . . . . ?
K2 Si2 O21 U1 157.2(7) . . . . ?
K2 Si2 O22 C21 -179.2(3) . . . . ?
K2 Si2 O23 C25 20.3(5) . . . . ?
K2 Si2 O24 C29 179.0(5) . . . . ?
K2 O4 C9 C10 126.9(5) . . . . ?
K2 O4 C9 C11 5.8(8) . . . . ?
K2 O4 C9 C12 -111.9(6) . . . . ?
K2 O24 C29 C30 -114.6(5) . . . . ?
K2 O24 C29 C31 3.3(6) . . . . ?
K2 O24 C29 C32 121.9(5) . . . . ?
Si1 O2 C1 C2 -66.4(5) . . . . ?
Si1 O2 C1 C3 55.8(5) . . . . ?
Si1 O2 C1 C4 175.9(3) . . . . ?
Si1 O3 C5 C6 83.3(6) . . . . ?
Si1 O3 C5 C7 -38.2(7) . . . . ?
Si1 O3 C5 C8 -159.0(4) . . . . ?
Si1 O4 C9 C10 -57.9(6) . . . . ?
Si1 O4 C9 C11 -178.9(5) . . . . ?
Si1 O4 C9 C12 63.4(6) . . . . ?
Si2 O22 C21 C22 -179.9(3) . . . . ?
Si2 O22 C21 C23 60.8(5) . . . . ?
Si2 O22 C21 C24 -61.9(5) . . . . ?
Si2 O23 C25 C26 91.6(5) . . . . ?
Si2 O23 C25 C27 -149.2(4) . . . . ?
Si2 O23 C25 C28 -28.3(6) . . . . ?
Si2 O24 C29 C30 66.5(5) . . . . ?
Si2 O24 C29 C31 -175.5(3) . . . . ?
Si2 O24 C29 C32 -56.9(5) . . . . ?
O1 Si1 O2 C1 -107.6(4) . . . . ?
O1 Si1 O3 C5 -41.0(5) . . . . ?
O1 Si1 O4 K1 23.9(3) . . . . ?
O1 Si1 O4 K2 14.7(4) . . . . ?
O1 Si1 O4 C9 -161.2(4) . . . . ?
O2 Si1 O1 U1 4.8(7) . . . . ?
O2 Si1 O1 K1 -141.0(5) . . . . ?
O2 Si1 O1 K2 -129.8(3) . . . . ?
O2 Si1 O3 C5 -167.9(4) . . . . ?
O2 Si1 O4 K1 145.9(3) . . . . ?
O2 Si1 O4 K2 136.7(4) . . . . ?
O2 Si1 O4 C9 -39.2(5) . . . . ?
O3 Si1 O1 U1 -116.8(6) . . . . ?
O3 Si1 O1 K1 97.4(5) . . . . ?
O3 Si1 O1 K2 108.6(3) . . . . ?
O3 Si1 O2 C1 19.1(4) . . . . ?
O3 Si1 O4 K1 -99.6(3) . . . . ?
O3 Si1 O4 K2 -108.9(4) . . . . ?
O3 Si1 O4 C9 75.3(5) . . . . ?
O4 Si1 O1 U1 121.8(6) . . . . ?
O4 Si1 O1 K1 -24.0(5) . . . . ?
O4 Si1 O1 K2 -12.8(3) . . . . ?
O4 Si1 O2 C1 137.8(4) . . . . ?
O4 Si1 O3 C5 76.0(5) . . . . ?
O21 Si2 O22 C21 -114.1(4) . . . . ?
O21 Si2 O23 C25 -42.5(4) . . . . ?
O21 Si2 O24 K1 2.9(5) . . . . ?
O21 Si2 O24 K2 16.1(4) . . . . ?
O21 Si2 O24 C29 -164.9(3) . . . . ?
O22 Si2 O21 U1 26.6(6) . . . . ?
O22 Si2 O21 K1 -118.7(5) . . . . ?
O22 Si2 O21 K2 -130.6(3) . . . . ?
O22 Si2 O23 C25 -169.4(4) . . . . ?
O22 Si2 O24 K1 123.3(5) . . . . ?
O22 Si2 O24 K2 136.5(4) . . . . ?
O22 Si2 O24 C29 -44.5(4) . . . . ?
O23 Si2 O21 U1 -96.7(6) . . . . ?
O23 Si2 O21 K1 118.1(5) . . . . ?
O23 Si2 O21 K2 106.2(4) . . . . ?
O23 Si2 O22 C21 13.3(4) . . . . ?
O23 Si2 O24 K1 -120.3(5) . . . . ?
O23 Si2 O24 K2 -107.1(4) . . . . ?
O23 Si2 O24 C29 71.9(4) . . . . ?
O24 Si2 O21 U1 142.6(6) . . . . ?
O24 Si2 O21 K1 -2.6(5) . . . . ?
O24 Si2 O21 K2 -14.6(3) . . . . ?
O24 Si2 O22 C21 132.5(4) . . . . ?
O24 Si2 O23 C25 73.7(4) . . . . ?
C81 Si3 N1 U1 90.3(3) . . . . ?
C81 Si3 N1 Si4 -86.5(3) . . . . ?
C82 Si3 N1 U1 -29.5(3) . . . . ?
C82 Si3 N1 Si4 153.7(2) . . . . ?
C83 Si3 N1 U1 -148.8(2) . . . . ?
C83 Si3 N1 Si4 34.4(3) . . . . ?
C84 Si4 N1 U1 -117.6(3) . . . . ?
C84 Si4 N1 Si3 59.2(4) . . . . ?
C85 Si4 N1 U1 2.6(3) . . . . ?
C85 Si4 N1 Si3 179.5(3) . . . . ?
C86 Si4 N1 U1 121.5(3) . . . . ?
C86 Si4 N1 Si3 -61.7(3) . . . . ?
C87 Si5 N2 U1 -0.2(3) . . . . ?
C87 Si5 N2 Si6 177.1(2) . . . . ?
C88 Si5 N2 U1 -120.3(3) . . . . ?
C88 Si5 N2 Si6 56.9(3) . . . . ?
C89 Si5 N2 U1 116.1(3) . . . . ?
C89 Si5 N2 Si6 -66.7(4) . . . . ?
C90 Si6 N2 U1 90.8(3) . . . . ?
C90 Si6 N2 Si5 -86.3(3) . . . . ?
C91 Si6 N2 U1 -149.9(2) . . . . ?
C91 Si6 N2 Si5 33.0(3) . . . . ?
C92 Si6 N2 U1 -30.6(3) . . . . ?
C92 Si6 N2 Si5 152.4(2) . . . . ?
K3 Si7 O41 U2 -127.7(12) . . . . ?
K3 Si7 O42 C41 171.1(4) . . . . ?
K3 Si7 O43 C45 -25.1(6) . . . . ?
K3 Si7 O44 C49 170.7(12) . . . . ?
K3 Si8 O61 U2 -175.4(12) . . . . ?
K3 Si8 O62 C61 -179.5(11) . . . . ?
K3 Si8 O63 C65 172.3(5) . . . . ?
K3 Si8 O64 C69 -18.9(6) . . . . ?
K3 O44 C49 C50 -25.1(13) . . . . ?
K3 O44 C49 C51 -144.1(13) . . . . ?
K3 O44 C49 C52 94.9(13) . . . . ?
K3 O62 C61 C62 -9.4(14) . . . . ?
K3 O62 C61 C63 109.1(13) . . . . ?
K3 O62 C61 C64 -128.4(13) . . . . ?
K4 Si7 O41 U2 -139.6(8) . . . . ?
K4 Si7 O42 C41 168.3(3) . . . . ?
K4 Si7 O43 C45 -19.4(4) . . . . ?
K4 Si7 O44 C49 -177.4(5) . . . . ?
K4 Si8 O61 U2 -162.6(7) . . . . ?
K4 Si8 O62 C61 166.4(4) . . . . ?
K4 Si8 O63 C65 170.4(4) . . . . ?
K4 Si8 O64 C69 -20.4(5) . . . . ?
K4 O44 C49 C50 -11.6(7) . . . . ?
K4 O44 C49 C51 -130.6(4) . . . . ?
K4 O44 C49 C52 108.4(6) . . . . ?
K4 O62 C61 C62 -26.1(5) . . . . ?
K4 O62 C61 C63 92.4(4) . . . . ?
K4 O62 C61 C64 -145.0(4) . . . . ?
Si7 O42 C41 C42 -168.1(3) . . . . ?
Si7 O42 C41 C43 -48.8(6) . . . . ?
Si7 O42 C41 C44 74.3(5) . . . . ?
Si7 O43 C45 C46 38.0(6) . . . . ?
Si7 O43 C45 C47 -84.2(5) . . . . ?
Si7 O43 C45 C48 157.4(4) . . . . ?
Si7 O44 C49 K3 -169.7(13) . . . . ?
Si7 O44 C49 C50 165.2(4) . . . . ?
Si7 O44 C49 C51 46.2(7) . . . . ?
Si7 O44 C49 C52 -74.8(7) . . . . ?
Si8 O62 C61 C62 170.0(3) . . . . ?
Si8 O62 C61 C63 -71.5(5) . . . . ?
Si8 O62 C61 C64 51.0(6) . . . . ?
Si8 O63 C65 C66 -172.7(4) . . . . ?
Si8 O63 C65 C67 70.9(6) . . . . ?
Si8 O63 C65 C68 -52.7(7) . . . . ?
Si8 O64 C69 C70 148.1(4) . . . . ?
Si8 O64 C69 C71 -93.8(6) . . . . ?
Si8 O64 C69 C72 27.5(7) . . . . ?
O41 Si7 O42 C41 99.9(4) . . . . ?
O41 Si7 O43 C45 43.2(4) . . . . ?
O41 Si7 O44 K3 -9.7(12) . . . . ?
O41 Si7 O44 K4 -21.63(18) . . . . ?
O41 Si7 O44 C49 161.0(4) . . . . ?
O42 Si7 O41 U2 -2.7(8) . . . . ?
O42 Si7 O41 K3 125.0(10) . . . . ?
O42 Si7 O41 K4 136.91(18) . . . . ?
O42 Si7 O43 C45 171.1(4) . . . . ?
O42 Si7 O44 K3 -132.3(11) . . . . ?
O42 Si7 O44 K4 -144.28(16) . . . . ?
O42 Si7 O44 C49 38.3(5) . . . . ?
O43 Si7 O41 U2 120.0(7) . . . . ?
O43 Si7 O41 K3 -112.4(10) . . . . ?
O43 Si7 O41 K4 -100.45(19) . . . . ?
O43 Si7 O42 C41 -27.6(4) . . . . ?
O43 Si7 O44 K3 113.7(11) . . . . ?
O43 Si7 O44 K4 101.76(17) . . . . ?
O43 Si7 O44 C49 -75.6(4) . . . . ?
O44 Si7 O41 U2 -119.8(7) . . . . ?
O44 Si7 O41 K3 7.9(10) . . . . ?
O44 Si7 O41 K4 19.83(19) . . . . ?
O44 Si7 O42 C41 -144.7(4) . . . . ?
O44 Si7 O43 C45 -73.8(4) . . . . ?
O61 Si8 O62 K3 -13.3(11) . . . . ?
O61 Si8 O62 K4 0.8(2) . . . . ?
O61 Si8 O62 C61 167.2(3) . . . . ?
O61 Si8 O63 C65 107.5(4) . . . . ?
O61 Si8 O64 C69 45.1(5) . . . . ?
O62 Si8 O61 U2 -163.3(6) . . . . ?
O62 Si8 O61 K3 12.1(10) . . . . ?
O62 Si8 O61 K4 -0.7(2) . . . . ?
O62 Si8 O63 C65 -139.4(4) . . . . ?
O62 Si8 O64 C69 -72.5(5) . . . . ?
O63 Si8 O61 U2 -49.0(7) . . . . ?
O63 Si8 O61 K3 126.3(10) . . . . ?
O63 Si8 O61 K4 113.5(2) . . . . ?
O63 Si8 O62 K3 -133.0(11) . . . . ?
O63 Si8 O62 K4 -118.9(2) . . . . ?
O63 Si8 O62 C61 47.4(4) . . . . ?
O63 Si8 O64 C69 172.8(4) . . . . ?
O64 Si8 O61 U2 75.4(7) . . . . ?
O64 Si8 O61 K3 -109.2(10) . . . . ?
O64 Si8 O61 K4 -122.0(2) . . . . ?
O64 Si8 O62 K3 111.4(11) . . . . ?
O64 Si8 O62 K4 125.5(2) . . . . ?
O64 Si8 O62 C61 -68.1(4) . . . . ?
O64 Si8 O63 C65 -21.5(5) . . . . ?
C93 Si9 N3 U2 25.3(3) . . . . ?
C93 Si9 N3 Si10 -155.7(3) . . . . ?
C94 Si9 N3 U2 -94.6(3) . . . . ?
C94 Si9 N3 Si10 84.4(3) . . . . ?
C95 Si9 N3 U2 143.0(3) . . . . ?
C95 Si9 N3 Si10 -38.0(3) . . . . ?
C96 Si10 N3 U2 -127.1(3) . . . . ?
C96 Si10 N3 Si9 53.8(4) . . . . ?
C97 Si10 N3 U2 111.3(3) . . . . ?
C97 Si10 N3 Si9 -67.7(3) . . . . ?
C98 Si10 N3 U2 -7.6(3) . . . . ?
C98 Si10 N3 Si9 173.4(3) . . . . ?
C99 Si11 N4 U2 2.2(3) . . . . ?
C99 Si11 N4 Si12 -178.0(3) . . . . ?
C100 Si11 N4 U2 -113.1(3) . . . . ?
C100 Si11 N4 Si12 66.7(4) . . . . ?
C101 Si11 N4 U2 122.5(3) . . . . ?
C101 Si11 N4 Si12 -57.7(4) . . . . ?
C102 Si12 N4 U2 25.8(3) . . . . ?
C102 Si12 N4 Si11 -154.0(3) . . . . ?
C103 Si12 N4 U2 -94.1(3) . . . . ?
C103 Si12 N4 Si11 86.1(3) . . . . ?
C104 Si12 N4 U2 144.9(3) . . . . ?
C104 Si12 N4 Si11 -34.9(4) . . . . ?

loop_
_exptl_oxdiff_crystal_face_indexfrac_h
_exptl_oxdiff_crystal_face_indexfrac_k
_exptl_oxdiff_crystal_face_indexfrac_l
_exptl_oxdiff_crystal_face_x
_exptl_oxdiff_crystal_face_y
_exptl_oxdiff_crystal_face_z
-2.0000 0.0005 -0.9992 -0.1509 0.1452 -0.1054
1.0000 -0.0002 -0.0004 0.0554 -0.0952 0.0304
0.0000 -2.0002 0.9997 -0.0178 0.0517 0.1987
-0.0000 2.0002 -0.9997 0.0178 -0.0517 -0.1987
1.0000 1.9998 0.9998 0.1536 -0.0565 -0.0789
0.0001 0.9999 1.0001 0.0692 0.0419 -0.0323
1.9468 4.8972 14.4327 0.8301 0.4513 0.3275
5.5827 -4.7801 -10.0166 -0.2321 -0.9686 0.0895
-4.0589 -0.3329 11.1395 0.2134 0.8910 0.4007
-4.6600 10.4287 1.8403 0.1182 0.4926 -0.8622
-4.9325 -10.6465 -0.7672 -0.6127 0.4695 0.6358
-5.7026 5.6349 -6.1669 -0.4004 0.2455 -0.8828
1.4976 -11.5897 -10.3294 -0.6683 -0.5717 0.4759
-0.1462 -4.8567 -14.4631 -0.7304 -0.6242 -0.2774
-3.5852 -5.1078 -13.8455 -0.9033 -0.2682 -0.3348
-2.6041 -10.3947 -12.4349 -0.9455 -0.2805 0.1652
3.3333 3.7457 -9.8124 -0.1013 -0.7731 -0.6261
